data_4068422
loop_
_publ_author_name
'Mizuta, Tsutomu'
'Miyaji, Chihiro'
'Katayama, Takafumi'
'Ushio, Jun-ichi'
'Kubo, Kazuyuki'
'Miyoshi, Katsuhiko'

_publ_section_title
;
 Bi- and Trinuclear Complexes of Group 4 Metal and Palladium Bridged by
 OPPh2Groups: Synthesis and High Catalytic Activities in Double
 Hydrophosphinylation of 1-Octyne
;
_journal_issue 2
_journal_name_full Organometallics
_journal_page_first 539
_journal_paper_doi 10.1021/om8008298
_journal_volume 28
_journal_year 2009
_chemical_formula_sum 'C105 H96 O6 P8 Pd2 Ti'
_chemical_formula_weight 1962.28
_chemical_name_systematic
; 
 ? 
;
_space_group_IT_number 2
_symmetry_cell_setting triclinic
_symmetry_space_group_name_Hall '-P 1'
_symmetry_space_group_name_H-M 'P -1'
_atom_sites_solution_hydrogens geom
_atom_sites_solution_primary direct
_atom_sites_solution_secondary difmap
_audit_creation_method SHELXL-97
_cell_angle_alpha 95.0290(10)
_cell_angle_beta 102.0540(10)
_cell_angle_gamma 107.525(2)
_cell_formula_units_Z 2
_cell_length_a 13.4700(2)
_cell_length_b 15.2910(3)
_cell_length_c 24.5460(7)
_cell_measurement_temperature 200(2)
_cell_volume 4652.94(19)
_computing_cell_refinement 'HKL (Otwinowski, 1997)'
_computing_data_collection 'HKL (Otwinowski, 1997)'
_computing_data_reduction 'HKL (Otwinowski, 1997)'
_computing_structure_refinement 'SHELXL-97 (Sheldrick, 1997)'
_computing_structure_solution 'SHELXS-97 (Sheldrick, 1990)'
_diffrn_ambient_temperature 200(2)
_diffrn_detector_area_resol_mean 10.0
_diffrn_measured_fraction_theta_full 0.886
_diffrn_measured_fraction_theta_max 0.886
_diffrn_measurement_device_type 'Mac Science DIP2030 Imaging Plate'
_diffrn_radiation_monochromator graphite
_diffrn_radiation_source 'fine-focus sealed tube'
_diffrn_radiation_type MoK\a
_diffrn_radiation_wavelength 0.71069
_diffrn_reflns_av_R_equivalents 0.0000
_diffrn_reflns_av_sigmaI/netI 0.0534
_diffrn_reflns_limit_h_max 17
_diffrn_reflns_limit_h_min 0
_diffrn_reflns_limit_k_max 19
_diffrn_reflns_limit_k_min -20
_diffrn_reflns_limit_l_max 31
_diffrn_reflns_limit_l_min -32
_diffrn_reflns_number 19971
_diffrn_reflns_theta_full 28.02
_diffrn_reflns_theta_max 28.02
_diffrn_reflns_theta_min 2.05
_exptl_absorpt_coefficient_mu 0.659
_exptl_absorpt_correction_T_max 0.8774
_exptl_absorpt_correction_T_min 0.8003
_exptl_absorpt_correction_type integration
_exptl_crystal_colour brown
_exptl_crystal_density_diffrn 1.401
_exptl_crystal_density_method 'not measured'
_exptl_crystal_description stick
_exptl_crystal_F_000 2016
_exptl_crystal_size_max 0.48
_exptl_crystal_size_mid 0.15
_exptl_crystal_size_min 0.07
_refine_diff_density_max 1.105
_refine_diff_density_min -1.478
_refine_diff_density_rms 0.119
_refine_ls_extinction_coef 0.0068(4)
_refine_ls_extinction_expression Fc^*^=kFc[1+0.001xFc^2^\l^3^/sin(2\q)]^-1/4^
_refine_ls_extinction_method SHELXL
_refine_ls_goodness_of_fit_ref 1.027
_refine_ls_hydrogen_treatment mixed
_refine_ls_matrix_type full
_refine_ls_number_parameters 1053
_refine_ls_number_reflns 19971
_refine_ls_number_restraints 0
_refine_ls_restrained_S_all 1.027
_refine_ls_R_factor_all 0.0892
_refine_ls_R_factor_gt 0.0623
_refine_ls_shift/su_max 0.024
_refine_ls_shift/su_mean 0.001
_refine_ls_structure_factor_coef Fsqd
_refine_ls_weighting_details 'calc w=1/[\s^2^(Fo^2^)+(0.1035P)^2^+6.2869P] where P=(Fo^2^+2Fc^2^)/3'
_refine_ls_weighting_scheme calc
_refine_ls_wR_factor_gt 0.1603
_refine_ls_wR_factor_ref 0.1809
_reflns_number_gt 14723
_reflns_number_total 19971
_reflns_threshold_expression >2sigma(I)
_cod_data_source_file om8008298_si_002.cif
_cod_data_source_block mizuta-6
_cod_original_cell_volume 4652.93(18)
_cod_original_sg_symbol_H-M P-1
_cod_database_code 4068422

loop_
_symmetry_equiv_pos_as_xyz
'x, y, z'
'-x, -y, -z'

loop_
_atom_site_label
_atom_site_type_symbol
_atom_site_fract_x
_atom_site_fract_y
_atom_site_fract_z
_atom_site_U_iso_or_equiv
_atom_site_adp_type
_atom_site_occupancy
_atom_site_symmetry_multiplicity
_atom_site_calc_flag
_atom_site_refinement_flags
Pd1 Pd 0.19795(3) 0.05550(2) 0.355579(13) 0.02925(10) Uani 1 1 d .
H1 H 0.088(4) 0.010(4) 0.364(2) 0.043(14) Uiso 1 1 d .
Pd2 Pd 0.36087(3) 0.43168(2) 0.153899(14) 0.03324(11) Uani 1 1 d .
H2 H 0.331(6) 0.408(5) 0.083(3) 0.09(2) Uiso 1 1 d .
Ti1 Ti 0.26370(6) 0.23874(5) 0.24953(3) 0.02681(16) Uani 1 1 d .
P1 P 0.36578(9) 0.12345(8) 0.33830(5) 0.0281(2) Uani 1 1 d .
P2 P 0.12640(9) 0.02523(8) 0.25639(5) 0.0290(2) Uani 1 1 d .
P3 P 0.15819(9) 0.20238(8) 0.35795(5) 0.0292(2) Uani 1 1 d .
P4 P 0.24058(10) -0.01651(9) 0.43158(5) 0.0331(3) Uani 1 1 d .
P5 P 0.41559(9) 0.45264(8) 0.25260(5) 0.0311(2) Uani 1 1 d .
P6 P 0.38351(9) 0.28518(8) 0.14759(5) 0.0290(2) Uani 1 1 d .
P7 P 0.16957(9) 0.35145(9) 0.15466(5) 0.0321(2) Uani 1 1 d .
P8 P 0.43278(11) 0.58057(9) 0.13525(5) 0.0392(3) Uani 1 1 d .
O1 O 0.3678(2) 0.2066(2) 0.30580(12) 0.0302(6) Uani 1 1 d .
O2 O 0.1826(2) 0.1055(2) 0.22628(12) 0.0316(6) Uani 1 1 d .
O3 O 0.1832(2) 0.2472(2) 0.30483(13) 0.0324(7) Uani 1 1 d .
O4 O 0.3488(2) 0.3690(2) 0.27650(12) 0.0313(6) Uani 1 1 d .
O5 O 0.3527(2) 0.2322(2) 0.19646(12) 0.0310(6) Uani 1 1 d .
O6 O 0.1670(2) 0.2742(2) 0.19369(13) 0.0346(7) Uani 1 1 d .
C1 C 0.4154(4) 0.0486(3) 0.29715(19) 0.0328(9) Uani 1 1 d .
C2 C 0.3916(4) -0.0455(3) 0.3004(2) 0.0392(10) Uani 1 1 d .
H3 H 0.3439 -0.0728 0.3224 0.047 Uiso 1 1 calc R
C3 C 0.4361(4) -0.1001(4) 0.2722(2) 0.0428(11) Uani 1 1 d .
H4 H 0.4201 -0.1640 0.2754 0.051 Uiso 1 1 calc R
C4 C 0.5043(4) -0.0610(4) 0.2394(2) 0.0466(12) Uani 1 1 d .
H5 H 0.5358 -0.0981 0.2203 0.056 Uiso 1 1 calc R
C5 C 0.5265(4) 0.0312(4) 0.2342(2) 0.0490(13) Uani 1 1 d .
H6 H 0.5722 0.0572 0.2109 0.059 Uiso 1 1 calc R
C6 C 0.4826(4) 0.0868(4) 0.2629(2) 0.0398(11) Uani 1 1 d .
H7 H 0.4983 0.1506 0.2593 0.048 Uiso 1 1 calc R
C7 C 0.4812(4) 0.1753(3) 0.39918(18) 0.0332(9) Uani 1 1 d .
C8 C 0.4712(5) 0.2395(5) 0.4398(3) 0.0659(19) Uani 1 1 d .
H8 H 0.4044 0.2498 0.4373 0.079 Uiso 1 1 calc R
C9 C 0.5591(6) 0.2883(5) 0.4840(3) 0.076(2) Uani 1 1 d .
H9 H 0.5524 0.3335 0.5108 0.092 Uiso 1 1 calc R
C10 C 0.6552(5) 0.2725(4) 0.4898(2) 0.0570(15) Uani 1 1 d .
H10 H 0.7148 0.3064 0.5202 0.068 Uiso 1 1 calc R
C11 C 0.6639(4) 0.2072(5) 0.4510(3) 0.0596(16) Uani 1 1 d .
H11 H 0.7294 0.1942 0.4549 0.071 Uiso 1 1 calc R
C12 C 0.5769(4) 0.1599(4) 0.4060(2) 0.0479(13) Uani 1 1 d .
H12 H 0.5846 0.1154 0.3791 0.057 Uiso 1 1 calc R
C13 C -0.0180(4) 0.0072(3) 0.23107(19) 0.0351(10) Uani 1 1 d .
C14 C -0.0913(4) -0.0314(4) 0.2611(2) 0.0494(13) Uani 1 1 d .
H13 H -0.0674 -0.0487 0.2965 0.059 Uiso 1 1 calc R
C15 C -0.2002(4) -0.0454(5) 0.2400(3) 0.0613(17) Uani 1 1 d .
H14 H -0.2500 -0.0703 0.2616 0.074 Uiso 1 1 calc R
C16 C -0.2358(4) -0.0231(5) 0.1879(2) 0.0542(15) Uani 1 1 d .
H15 H -0.3103 -0.0346 0.1728 0.065 Uiso 1 1 calc R
C17 C -0.1636(5) 0.0156(5) 0.1582(2) 0.0572(16) Uani 1 1 d .
H16 H -0.1881 0.0319 0.1226 0.069 Uiso 1 1 calc R
C18 C -0.0547(4) 0.0314(4) 0.1793(2) 0.0447(12) Uani 1 1 d .
H17 H -0.0051 0.0589 0.1582 0.054 Uiso 1 1 calc R
C19 C 0.1355(4) -0.0788(3) 0.21768(19) 0.0370(10) Uani 1 1 d .
C20 C 0.0765(5) -0.1655(4) 0.2267(3) 0.0593(15) Uani 1 1 d .
H18 H 0.0287 -0.1699 0.2506 0.071 Uiso 1 1 calc R
C21 C 0.0869(7) -0.2460(5) 0.2009(4) 0.084(2) Uani 1 1 d .
H19 H 0.0470 -0.3051 0.2076 0.101 Uiso 1 1 calc R
C22 C 0.1549(7) -0.2394(5) 0.1660(3) 0.079(2) Uani 1 1 d .
H20 H 0.1613 -0.2943 0.1479 0.095 Uiso 1 1 calc R
C23 C 0.2131(6) -0.1553(5) 0.1570(3) 0.0651(19) Uani 1 1 d .
H21 H 0.2604 -0.1520 0.1329 0.078 Uiso 1 1 calc R
C24 C 0.2050(5) -0.0727(4) 0.1826(2) 0.0468(12) Uani 1 1 d .
H22 H 0.2463 -0.0140 0.1761 0.056 Uiso 1 1 calc R
C25 C 0.2247(4) 0.2988(3) 0.41636(19) 0.0330(9) Uani 1 1 d .
C26 C 0.2165(5) 0.2877(4) 0.4714(2) 0.0479(12) Uani 1 1 d .
H23 H 0.1707 0.2310 0.4780 0.057 Uiso 1 1 calc R
C27 C 0.2745(5) 0.3585(5) 0.5165(2) 0.0612(16) Uani 1 1 d .
H24 H 0.2670 0.3502 0.5535 0.073 Uiso 1 1 calc R
C28 C 0.3416(6) 0.4394(5) 0.5082(3) 0.077(2) Uani 1 1 d .
H25 H 0.3818 0.4873 0.5394 0.092 Uiso 1 1 calc R
C29 C 0.3513(6) 0.4522(5) 0.4534(3) 0.081(2) Uani 1 1 d .
H26 H 0.3979 0.5090 0.4475 0.097 Uiso 1 1 calc R
C30 C 0.2936(5) 0.3824(4) 0.4078(3) 0.0559(15) Uani 1 1 d .
H27 H 0.3008 0.3915 0.3709 0.067 Uiso 1 1 calc R
C31 C 0.0156(4) 0.1891(3) 0.34917(19) 0.0333(9) Uani 1 1 d .
C32 C -0.0442(4) 0.1401(4) 0.3831(2) 0.0435(12) Uani 1 1 d .
H28 H -0.0107 0.1149 0.4128 0.052 Uiso 1 1 calc R
C33 C -0.1532(4) 0.1282(5) 0.3735(2) 0.0534(14) Uani 1 1 d .
H29 H -0.1941 0.0942 0.3965 0.064 Uiso 1 1 calc R
C34 C -0.2018(4) 0.1647(5) 0.3314(3) 0.0602(17) Uani 1 1 d .
H30 H -0.2760 0.1571 0.3257 0.072 Uiso 1 1 calc R
C35 C -0.1443(5) 0.2122(5) 0.2975(3) 0.0636(18) Uani 1 1 d .
H31 H -0.1787 0.2374 0.2681 0.076 Uiso 1 1 calc R
C36 C -0.0358(4) 0.2239(4) 0.3057(2) 0.0501(13) Uani 1 1 d .
H32 H 0.0034 0.2561 0.2815 0.060 Uiso 1 1 calc R
C37 C 0.2405(4) 0.0385(4) 0.5007(2) 0.0407(11) Uani 1 1 d .
C38 C 0.1483(5) 0.0568(4) 0.5087(2) 0.0502(13) Uani 1 1 d .
H33 H 0.0866 0.0401 0.4780 0.060 Uiso 1 1 calc R
C39 C 0.1452(6) 0.0989(5) 0.5607(3) 0.0589(15) Uani 1 1 d .
H34 H 0.0813 0.1095 0.5654 0.071 Uiso 1 1 calc R
C40 C 0.2344(6) 0.1250(5) 0.6048(3) 0.0684(18) Uani 1 1 d .
H35 H 0.2329 0.1552 0.6399 0.082 Uiso 1 1 calc R
C41 C 0.3258(6) 0.1079(6) 0.5986(3) 0.083(2) Uani 1 1 d .
H36 H 0.3871 0.1254 0.6297 0.099 Uiso 1 1 calc R
C42 C 0.3293(5) 0.0649(5) 0.5467(3) 0.0640(18) Uani 1 1 d .
H37 H 0.3932 0.0534 0.5429 0.077 Uiso 1 1 calc R
C43 C 0.1486(4) -0.1359(4) 0.4248(2) 0.0386(10) Uani 1 1 d .
C44 C 0.1025(4) -0.1698(4) 0.4668(2) 0.0459(12) Uani 1 1 d .
H38 H 0.1159 -0.1303 0.5015 0.055 Uiso 1 1 calc R
C45 C 0.0359(5) -0.2621(4) 0.4589(3) 0.0577(15) Uani 1 1 d .
H39 H 0.0036 -0.2847 0.4880 0.069 Uiso 1 1 calc R
C46 C 0.0172(6) -0.3195(5) 0.4102(3) 0.079(2) Uani 1 1 d .
H40 H -0.0289 -0.3820 0.4048 0.094 Uiso 1 1 calc R
C47 C 0.0660(8) -0.2866(5) 0.3680(3) 0.096(3) Uani 1 1 d .
H41 H 0.0555 -0.3273 0.3342 0.116 Uiso 1 1 calc R
C48 C 0.1298(6) -0.1945(5) 0.3753(3) 0.073(2) Uani 1 1 d .
H42 H 0.1608 -0.1717 0.3458 0.088 Uiso 1 1 calc R
C49 C 0.3702(4) -0.0372(4) 0.4466(2) 0.0457(12) Uani 1 1 d .
H43 H 0.4287 0.0224 0.4545 0.069 Uiso 1 1 calc R
H44 H 0.3747 -0.0759 0.4138 0.069 Uiso 1 1 calc R
H45 H 0.3764 -0.0690 0.4795 0.069 Uiso 1 1 calc R
C50 C 0.5552(4) 0.4617(4) 0.2807(2) 0.0392(10) Uani 1 1 d .
C51 C 0.6385(4) 0.5360(4) 0.2727(2) 0.0526(14) Uani 1 1 d .
H46 H 0.6222 0.5826 0.2528 0.063 Uiso 1 1 calc R
C52 C 0.7439(5) 0.5420(5) 0.2933(3) 0.0658(18) Uani 1 1 d .
H47 H 0.8001 0.5931 0.2880 0.079 Uiso 1 1 calc R
C53 C 0.7686(5) 0.4738(6) 0.3218(3) 0.079(2) Uani 1 1 d .
H48 H 0.8414 0.4784 0.3365 0.095 Uiso 1 1 calc R
C54 C 0.6866(5) 0.3992(6) 0.3285(4) 0.080(2) Uani 1 1 d .
H49 H 0.7027 0.3510 0.3467 0.096 Uiso 1 1 calc R
C55 C 0.5812(4) 0.3945(4) 0.3090(3) 0.0527(14) Uani 1 1 d .
H50 H 0.5254 0.3439 0.3151 0.063 Uiso 1 1 calc R
C56 C 0.4055(4) 0.5540(3) 0.2935(2) 0.0376(10) Uani 1 1 d .
C57 C 0.3205(5) 0.5851(4) 0.2754(3) 0.0495(13) Uani 1 1 d .
H51 H 0.2711 0.5568 0.2401 0.059 Uiso 1 1 calc R
C58 C 0.3054(6) 0.6575(4) 0.3078(3) 0.0625(17) Uani 1 1 d .
H52 H 0.2450 0.6770 0.2953 0.075 Uiso 1 1 calc R
C59 C 0.3790(7) 0.7001(5) 0.3581(3) 0.075(2) Uani 1 1 d .
H53 H 0.3695 0.7493 0.3807 0.090 Uiso 1 1 calc R
C60 C 0.4656(7) 0.6719(5) 0.3758(3) 0.080(2) Uani 1 1 d .
H54 H 0.5171 0.7030 0.4101 0.096 Uiso 1 1 calc R
C61 C 0.4794(6) 0.5995(4) 0.3449(3) 0.0597(16) Uani 1 1 d .
H55 H 0.5394 0.5798 0.3582 0.072 Uiso 1 1 calc R
C62 C 0.2980(4) 0.2055(3) 0.08357(19) 0.0349(10) Uani 1 1 d .
C63 C 0.3118(5) 0.2247(4) 0.0302(2) 0.0464(12) Uani 1 1 d .
H56 H 0.3677 0.2783 0.0274 0.056 Uiso 1 1 calc R
C64 C 0.2440(6) 0.1658(5) -0.0184(2) 0.0587(16) Uani 1 1 d .
H57 H 0.2543 0.1784 -0.0544 0.070 Uiso 1 1 calc R
C65 C 0.1614(5) 0.0887(5) -0.0143(3) 0.0585(16) Uani 1 1 d .
H58 H 0.1144 0.0489 -0.0476 0.070 Uiso 1 1 calc R
C66 C 0.1474(5) 0.0697(4) 0.0378(3) 0.0536(14) Uani 1 1 d .
H59 H 0.0906 0.0167 0.0404 0.064 Uiso 1 1 calc R
C67 C 0.2157(4) 0.1276(4) 0.0869(2) 0.0413(11) Uani 1 1 d .
H60 H 0.2057 0.1135 0.1227 0.050 Uiso 1 1 calc R
C68 C 0.5163(4) 0.2786(4) 0.14662(19) 0.0370(10) Uani 1 1 d .
C69 C 0.6031(4) 0.3584(5) 0.1599(3) 0.0550(15) Uani 1 1 d .
H61 H 0.5941 0.4173 0.1671 0.066 Uiso 1 1 calc R
C70 C 0.7064(5) 0.3517(7) 0.1628(3) 0.081(3) Uani 1 1 d .
H62 H 0.7673 0.4065 0.1731 0.097 Uiso 1 1 calc R
C71 C 0.7200(6) 0.2682(7) 0.1512(3) 0.076(2) Uani 1 1 d .
H63 H 0.7902 0.2650 0.1538 0.091 Uiso 1 1 calc R
C72 C 0.6322(6) 0.1880(6) 0.1358(3) 0.073(2) Uani 1 1 d .
H64 H 0.6412 0.1298 0.1263 0.088 Uiso 1 1 calc R
C73 C 0.5308(5) 0.1934(4) 0.1344(3) 0.0561(15) Uani 1 1 d .
H65 H 0.4704 0.1381 0.1249 0.067 Uiso 1 1 calc R
C74 C 0.0712(4) 0.2870(3) 0.0888(2) 0.0368(10) Uani 1 1 d .
C75 C 0.0904(4) 0.3010(4) 0.0365(2) 0.0487(13) Uani 1 1 d .
H66 H 0.1563 0.3438 0.0338 0.058 Uiso 1 1 calc R
C76 C 0.0120(5) 0.2514(5) -0.0125(2) 0.0626(17) Uani 1 1 d .
H67 H 0.0239 0.2618 -0.0485 0.075 Uiso 1 1 calc R
C77 C -0.0827(5) 0.1874(5) -0.0085(3) 0.0604(16) Uani 1 1 d .
H68 H -0.1352 0.1530 -0.0417 0.072 Uiso 1 1 calc R
C78 C -0.1007(5) 0.1736(4) 0.0437(3) 0.0556(14) Uani 1 1 d .
H69 H -0.1659 0.1297 0.0463 0.067 Uiso 1 1 calc R
C79 C -0.0250(4) 0.2229(4) 0.0921(2) 0.0445(12) Uani 1 1 d .
H70 H -0.0385 0.2131 0.1279 0.053 Uiso 1 1 calc R
C80 C 0.0868(4) 0.4124(3) 0.1814(2) 0.0388(10) Uani 1 1 d .
C81 C 0.0318(4) 0.4594(4) 0.1473(3) 0.0456(12) Uani 1 1 d .
H71 H 0.0333 0.4572 0.1087 0.055 Uiso 1 1 calc R
C82 C -0.0253(5) 0.5094(4) 0.1693(3) 0.0558(15) Uani 1 1 d .
H72 H -0.0629 0.5413 0.1458 0.067 Uiso 1 1 calc R
C83 C -0.0273(5) 0.5126(4) 0.2253(3) 0.0633(18) Uani 1 1 d .
H73 H -0.0675 0.5459 0.2402 0.076 Uiso 1 1 calc R
C84 C 0.0283(5) 0.4681(5) 0.2599(3) 0.0614(16) Uani 1 1 d .
H74 H 0.0281 0.4722 0.2987 0.074 Uiso 1 1 calc R
C85 C 0.0845(5) 0.4175(4) 0.2382(2) 0.0496(13) Uani 1 1 d .
H75 H 0.1219 0.3859 0.2621 0.059 Uiso 1 1 calc R
C86 C 0.5668(4) 0.6062(4) 0.1234(2) 0.0465(12) Uani 1 1 d .
C87 C 0.6538(5) 0.6813(6) 0.1522(3) 0.0711(19) Uani 1 1 d .
H76 H 0.6445 0.7243 0.1795 0.085 Uiso 1 1 calc R
C88 C 0.7545(6) 0.6957(8) 0.1424(4) 0.094(3) Uani 1 1 d .
H77 H 0.8139 0.7468 0.1637 0.112 Uiso 1 1 calc R
C89 C 0.7685(7) 0.6362(8) 0.1018(5) 0.101(4) Uani 1 1 d .
H78 H 0.8378 0.6466 0.0950 0.121 Uiso 1 1 calc R
C90 C 0.6831(8) 0.5613(7) 0.0706(4) 0.094(3) Uani 1 1 d .
H79 H 0.6923 0.5211 0.0417 0.113 Uiso 1 1 calc R
C91 C 0.5829(6) 0.5458(5) 0.0825(4) 0.074(2) Uani 1 1 d .
H80 H 0.5243 0.4931 0.0623 0.089 Uiso 1 1 calc R
C92 C 0.3559(5) 0.6059(4) 0.0711(2) 0.0467(12) Uani 1 1 d .
C93 C 0.2449(5) 0.5707(5) 0.0584(3) 0.0611(17) Uani 1 1 d .
H81 H 0.2104 0.5308 0.0813 0.073 Uiso 1 1 calc R
C94 C 0.1834(6) 0.5932(6) 0.0124(3) 0.076(2) Uani 1 1 d .
H82 H 0.1072 0.5690 0.0042 0.091 Uiso 1 1 calc R
C95 C 0.2325(6) 0.6505(5) -0.0213(3) 0.0704(19) Uani 1 1 d .
H83 H 0.1898 0.6664 -0.0524 0.084 Uiso 1 1 calc R
C96 C 0.3425(7) 0.6849(5) -0.0105(3) 0.072(2) Uani 1 1 d .
H84 H 0.3760 0.7232 -0.0344 0.087 Uiso 1 1 calc R
C97 C 0.4053(6) 0.6631(5) 0.0364(3) 0.0670(18) Uani 1 1 d .
H85 H 0.4815 0.6873 0.0444 0.080 Uiso 1 1 calc R
C98 C 0.4480(6) 0.6833(4) 0.1844(3) 0.0601(16) Uani 1 1 d .
H86 H 0.5020 0.6879 0.2191 0.090 Uiso 1 1 calc R
H87 H 0.3791 0.6781 0.1933 0.090 Uiso 1 1 calc R
H88 H 0.4712 0.7389 0.1671 0.090 Uiso 1 1 calc R
C99 C 1.0151(11) 0.4173(8) 0.4249(4) 0.110 Uiso 0.50 1 d PG
H89 H 0.9809 0.3448 0.4259 0.110 Uiso 0.50 1 d PG
H90 H 0.9741 0.4344 0.3872 0.110 Uiso 0.50 1 d PG
H91 H 1.0984 0.4332 0.4255 0.110 Uiso 0.50 1 d PG
C100 C 0.8918(9) 0.5169(8) 0.5321(4) 0.110 Uiso 0.50 1 d PG
H92 H 0.8116 0.5097 0.5387 0.110 Uiso 0.50 1 d PG
C101 C 0.9021(9) 0.4653(7) 0.4851(4) 0.110 Uiso 0.50 1 d PG
H93 H 0.8300 0.4175 0.4547 0.110 Uiso 0.50 1 d PG
C102 C 1.0038(9) 0.4743(8) 0.4768(4) 0.110 Uiso 0.50 1 d PG
C103 C 1.0952(9) 0.5350(8) 0.5154(4) 0.110 Uiso 0.50 1 d PG
H94 H 1.1754 0.5421 0.5088 0.110 Uiso 0.50 1 d PG
C104 C 1.0849(10) 0.5866(8) 0.5624(4) 0.110 Uiso 0.50 1 d PG
H95 H 1.1569 0.6344 0.5929 0.110 Uiso 0.50 1 d PG
C105 C 0.9832(10) 0.5775(8) 0.5708(4) 0.110 Uiso 0.50 1 d PG
H96 H 0.9751 0.6182 0.6078 0.110 Uiso 0.50 1 d PG
C106 C 0.5984(7) 0.8652(7) 0.0747(3) 0.110 Uiso 0.50 1 d PG
H97 H 0.6219 0.8906 0.1191 0.110 Uiso 0.50 1 d PG
H98 H 0.5441 0.7954 0.0668 0.110 Uiso 0.50 1 d PG
H99 H 0.6681 0.8663 0.0599 0.110 Uiso 0.50 1 d PG
C107 C 0.3990(8) 0.9932(8) 0.0274(4) 0.110 Uiso 0.50 1 d PG
H100 H 0.3256 1.0007 0.0371 0.110 Uiso 0.50 1 d PG
C108 C 0.4495(7) 0.9368(7) 0.0557(4) 0.110 Uiso 0.50 1 d PG
H101 H 0.4159 0.9000 0.0876 0.110 Uiso 0.50 1 d PG
C109 C 0.5427(7) 0.9273(7) 0.0435(3) 0.110 Uiso 0.50 1 d PG
C110 C 0.5853(8) 0.9740(8) 0.0030(4) 0.110 Uiso 0.50 1 d PG
H102 H 0.6588 0.9665 -0.0067 0.110 Uiso 0.50 1 d PG
C111 C 0.5348(9) 1.0303(8) -0.0253(4) 0.110 Uiso 0.50 1 d PG
H103 H 0.5685 1.0672 -0.0573 0.110 Uiso 0.50 1 d PG
C112 C 0.4417(9) 1.0399(8) -0.0131(4) 0.110 Uiso 0.50 1 d PG
H104 H 0.4019 1.0843 -0.0354 0.110 Uiso 0.50 1 d PG

loop_
_atom_site_aniso_label
_atom_site_aniso_U_11
_atom_site_aniso_U_22
_atom_site_aniso_U_33
_atom_site_aniso_U_23
_atom_site_aniso_U_13
_atom_site_aniso_U_12
Pd1 0.02838(17) 0.03144(19) 0.02767(17) 0.01041(13) 0.00877(12) 0.00663(14)
Pd2 0.0446(2) 0.02792(19) 0.02705(18) 0.00865(13) 0.01091(14) 0.00917(15)
Ti1 0.0293(4) 0.0254(4) 0.0252(4) 0.0073(3) 0.0089(3) 0.0059(3)
P1 0.0277(5) 0.0284(6) 0.0273(5) 0.0082(4) 0.0080(4) 0.0062(5)
P2 0.0300(5) 0.0261(6) 0.0261(5) 0.0054(4) 0.0058(4) 0.0026(4)
P3 0.0316(5) 0.0298(6) 0.0279(5) 0.0075(4) 0.0115(4) 0.0087(5)
P4 0.0358(6) 0.0352(7) 0.0276(6) 0.0122(5) 0.0086(4) 0.0081(5)
P5 0.0367(6) 0.0261(6) 0.0270(5) 0.0066(4) 0.0095(4) 0.0037(5)
P6 0.0343(6) 0.0276(6) 0.0264(5) 0.0070(4) 0.0114(4) 0.0087(5)
P7 0.0347(6) 0.0332(6) 0.0293(6) 0.0100(5) 0.0081(4) 0.0108(5)
P8 0.0504(7) 0.0317(7) 0.0372(7) 0.0117(5) 0.0166(5) 0.0103(6)
O1 0.0294(15) 0.0301(17) 0.0303(15) 0.0091(12) 0.0097(12) 0.0059(13)
O2 0.0362(16) 0.0274(16) 0.0264(15) 0.0061(12) 0.0072(12) 0.0034(13)
O3 0.0358(16) 0.0332(17) 0.0334(16) 0.0123(13) 0.0145(12) 0.0129(14)
O4 0.0383(16) 0.0256(16) 0.0264(15) 0.0062(12) 0.0100(12) 0.0033(13)
O5 0.0361(16) 0.0292(16) 0.0297(15) 0.0091(12) 0.0135(12) 0.0090(13)
O6 0.0315(15) 0.0383(18) 0.0340(17) 0.0103(14) 0.0069(12) 0.0110(14)
C1 0.032(2) 0.035(2) 0.031(2) 0.0076(18) 0.0090(17) 0.0080(19)
C2 0.047(3) 0.037(3) 0.036(3) 0.010(2) 0.013(2) 0.015(2)
C3 0.051(3) 0.035(3) 0.042(3) 0.007(2) 0.012(2) 0.012(2)
C4 0.050(3) 0.042(3) 0.051(3) 0.003(2) 0.019(2) 0.017(3)
C5 0.048(3) 0.048(3) 0.058(3) 0.012(3) 0.030(3) 0.013(3)
C6 0.043(3) 0.036(3) 0.041(3) 0.008(2) 0.017(2) 0.009(2)
C7 0.038(2) 0.035(3) 0.028(2) 0.0098(18) 0.0088(17) 0.013(2)
C8 0.058(4) 0.083(5) 0.053(4) -0.019(3) -0.008(3) 0.039(4)
C9 0.077(5) 0.077(5) 0.055(4) -0.027(4) -0.012(3) 0.025(4)
C10 0.052(3) 0.057(4) 0.043(3) 0.009(3) -0.001(2) -0.001(3)
C11 0.034(3) 0.087(5) 0.050(3) 0.008(3) -0.001(2) 0.017(3)
C12 0.038(3) 0.070(4) 0.031(3) 0.001(2) 0.0041(19) 0.017(3)
C13 0.036(2) 0.036(3) 0.028(2) 0.0004(18) 0.0065(17) 0.008(2)
C14 0.039(3) 0.065(4) 0.036(3) 0.012(3) 0.008(2) 0.006(3)
C15 0.036(3) 0.095(5) 0.047(3) 0.016(3) 0.012(2) 0.011(3)
C16 0.035(3) 0.081(4) 0.043(3) 0.007(3) 0.007(2) 0.017(3)
C17 0.050(3) 0.087(5) 0.041(3) 0.017(3) 0.009(2) 0.032(3)
C18 0.037(2) 0.061(4) 0.037(3) 0.014(2) 0.0080(19) 0.015(2)
C19 0.039(2) 0.036(3) 0.032(2) 0.0046(19) 0.0026(18) 0.010(2)
C20 0.072(4) 0.033(3) 0.064(4) 0.006(3) 0.014(3) 0.006(3)
C21 0.118(7) 0.036(4) 0.087(6) -0.007(3) 0.009(5) 0.022(4)
C22 0.108(6) 0.054(4) 0.066(5) -0.021(3) -0.010(4) 0.042(4)
C23 0.068(4) 0.089(5) 0.040(3) -0.013(3) -0.001(3) 0.045(4)
C24 0.054(3) 0.049(3) 0.034(3) -0.001(2) 0.007(2) 0.018(3)
C25 0.032(2) 0.031(2) 0.034(2) 0.0016(18) 0.0113(17) 0.0064(19)
C26 0.060(3) 0.043(3) 0.036(3) 0.003(2) 0.012(2) 0.011(3)
C27 0.072(4) 0.069(4) 0.034(3) -0.002(3) 0.009(3) 0.016(4)
C28 0.071(4) 0.069(5) 0.055(4) -0.028(3) 0.011(3) -0.014(4)
C29 0.087(5) 0.055(4) 0.070(5) -0.012(3) 0.035(4) -0.025(4)
C30 0.063(4) 0.048(3) 0.045(3) -0.005(3) 0.025(3) -0.003(3)
C31 0.036(2) 0.037(3) 0.031(2) 0.0070(18) 0.0135(17) 0.012(2)
C32 0.039(2) 0.060(3) 0.037(3) 0.016(2) 0.017(2) 0.017(2)
C33 0.043(3) 0.072(4) 0.048(3) 0.016(3) 0.023(2) 0.014(3)
C34 0.035(3) 0.093(5) 0.052(3) 0.009(3) 0.014(2) 0.018(3)
C35 0.047(3) 0.098(5) 0.058(4) 0.037(4) 0.016(3) 0.033(4)
C36 0.042(3) 0.069(4) 0.046(3) 0.025(3) 0.017(2) 0.020(3)
C37 0.043(3) 0.037(3) 0.035(2) 0.008(2) 0.0095(19) 0.002(2)
C38 0.066(4) 0.052(3) 0.036(3) 0.012(2) 0.011(2) 0.024(3)
C39 0.076(4) 0.060(4) 0.050(3) 0.012(3) 0.024(3) 0.030(3)
C40 0.087(5) 0.070(5) 0.039(3) 0.003(3) 0.017(3) 0.012(4)
C41 0.069(4) 0.106(7) 0.048(4) -0.010(4) 0.004(3) 0.005(4)
C42 0.046(3) 0.083(5) 0.042(3) -0.008(3) 0.002(2) 0.003(3)
C43 0.041(2) 0.036(3) 0.037(3) 0.011(2) 0.0087(19) 0.009(2)
C44 0.049(3) 0.044(3) 0.046(3) 0.020(2) 0.015(2) 0.011(2)
C45 0.053(3) 0.048(4) 0.075(4) 0.031(3) 0.023(3) 0.010(3)
C46 0.087(5) 0.041(4) 0.084(5) 0.013(4) 0.005(4) -0.004(4)
C47 0.142(8) 0.049(4) 0.064(5) -0.007(4) 0.024(5) -0.012(5)
C48 0.108(6) 0.044(4) 0.054(4) 0.003(3) 0.033(4) -0.004(4)
C49 0.041(3) 0.054(3) 0.045(3) 0.021(2) 0.010(2) 0.016(3)
C50 0.036(2) 0.036(3) 0.036(3) 0.005(2) 0.0058(19) 0.002(2)
C51 0.044(3) 0.056(4) 0.049(3) 0.013(3) 0.011(2) 0.002(3)
C52 0.039(3) 0.070(5) 0.076(5) 0.015(4) 0.014(3) -0.001(3)
C53 0.043(3) 0.088(6) 0.092(6) 0.015(4) 0.000(3) 0.010(4)
C54 0.045(3) 0.073(5) 0.109(6) 0.029(4) -0.003(4) 0.012(4)
C55 0.039(3) 0.043(3) 0.066(4) 0.017(3) 0.001(2) 0.005(2)
C56 0.048(3) 0.026(2) 0.037(2) 0.0042(18) 0.017(2) 0.005(2)
C57 0.058(3) 0.039(3) 0.051(3) 0.006(2) 0.021(3) 0.010(3)
C58 0.082(5) 0.049(4) 0.070(4) 0.011(3) 0.035(4) 0.030(3)
C59 0.119(6) 0.041(4) 0.071(5) 0.000(3) 0.045(4) 0.025(4)
C60 0.118(7) 0.057(4) 0.053(4) -0.016(3) 0.005(4) 0.030(4)
C61 0.078(4) 0.044(3) 0.047(3) -0.009(3) 0.004(3) 0.019(3)
C62 0.040(2) 0.038(3) 0.031(2) 0.0071(19) 0.0106(18) 0.017(2)
C63 0.059(3) 0.052(3) 0.033(3) 0.010(2) 0.018(2) 0.020(3)
C64 0.078(4) 0.071(4) 0.031(3) 0.004(3) 0.010(3) 0.033(4)
C65 0.061(4) 0.062(4) 0.043(3) -0.012(3) -0.002(3) 0.023(3)
C66 0.048(3) 0.049(3) 0.052(3) -0.003(3) 0.004(2) 0.007(3)
C67 0.039(2) 0.039(3) 0.039(3) 0.001(2) 0.008(2) 0.007(2)
C68 0.040(2) 0.042(3) 0.031(2) 0.0085(19) 0.0157(18) 0.010(2)
C69 0.044(3) 0.058(4) 0.054(3) -0.002(3) 0.016(2) 0.004(3)
C70 0.030(3) 0.125(7) 0.070(5) -0.003(5) 0.013(3) 0.003(4)
C71 0.051(4) 0.143(8) 0.058(4) 0.038(5) 0.026(3) 0.051(5)
C72 0.077(5) 0.096(6) 0.092(5) 0.054(4) 0.055(4) 0.062(5)
C73 0.052(3) 0.054(4) 0.077(4) 0.024(3) 0.032(3) 0.025(3)
C74 0.039(2) 0.039(3) 0.036(2) 0.012(2) 0.0077(18) 0.017(2)
C75 0.046(3) 0.061(4) 0.036(3) 0.010(2) 0.006(2) 0.016(3)
C76 0.070(4) 0.083(5) 0.029(3) 0.007(3) 0.003(3) 0.024(4)
C77 0.062(4) 0.062(4) 0.045(3) 0.001(3) -0.003(3) 0.016(3)
C78 0.049(3) 0.051(4) 0.055(4) 0.008(3) 0.004(3) 0.005(3)
C79 0.045(3) 0.044(3) 0.040(3) 0.008(2) 0.004(2) 0.010(2)
C80 0.035(2) 0.037(3) 0.046(3) 0.010(2) 0.013(2) 0.011(2)
C81 0.042(3) 0.034(3) 0.058(3) 0.010(2) 0.008(2) 0.011(2)
C82 0.044(3) 0.037(3) 0.088(5) 0.009(3) 0.015(3) 0.017(3)
C83 0.049(3) 0.045(4) 0.099(5) -0.004(3) 0.033(3) 0.013(3)
C84 0.068(4) 0.053(4) 0.066(4) 0.002(3) 0.034(3) 0.014(3)
C85 0.050(3) 0.050(3) 0.053(3) 0.012(3) 0.023(2) 0.016(3)
C86 0.050(3) 0.041(3) 0.049(3) 0.020(2) 0.018(2) 0.007(2)
C87 0.062(4) 0.078(5) 0.059(4) 0.023(4) 0.016(3) -0.001(4)
C88 0.051(4) 0.125(8) 0.088(6) 0.045(6) 0.014(4) -0.002(5)
C89 0.064(5) 0.118(8) 0.155(10) 0.094(7) 0.058(6) 0.038(6)
C90 0.095(6) 0.083(6) 0.142(8) 0.045(6) 0.079(6) 0.041(5)
C91 0.083(5) 0.049(4) 0.106(6) 0.022(4) 0.060(5) 0.017(4)
C92 0.061(3) 0.043(3) 0.041(3) 0.017(2) 0.017(2) 0.019(3)
C93 0.053(3) 0.077(5) 0.068(4) 0.041(4) 0.025(3) 0.029(3)
C94 0.066(4) 0.103(6) 0.079(5) 0.046(4) 0.020(4) 0.047(4)
C95 0.086(5) 0.078(5) 0.061(4) 0.034(4) 0.013(4) 0.044(4)
C96 0.094(5) 0.061(4) 0.057(4) 0.033(3) 0.013(4) 0.016(4)
C97 0.072(4) 0.064(4) 0.057(4) 0.034(3) 0.014(3) 0.007(3)
C98 0.093(5) 0.037(3) 0.051(3) 0.012(3) 0.027(3) 0.017(3)

loop_
_atom_type_symbol
_atom_type_description
_atom_type_scat_dispersion_real
_atom_type_scat_dispersion_imag
_atom_type_scat_source
C C 0.0033 0.0016 'International Tables Vol C Tables 4.2.6.8 and 6.1.1.4'
H H 0.0000 0.0000 'International Tables Vol C Tables 4.2.6.8 and 6.1.1.4'
O O 0.0106 0.0060 'International Tables Vol C Tables 4.2.6.8 and 6.1.1.4'
P P 0.1023 0.0942 'International Tables Vol C Tables 4.2.6.8 and 6.1.1.4'
Ti Ti 0.2776 0.4457 'International Tables Vol C Tables 4.2.6.8 and 6.1.1.4'
Pd Pd -0.9988 1.0072 'International Tables Vol C Tables 4.2.6.8 and 6.1.1.4'

loop_
_geom_angle_atom_site_label_1
_geom_angle_atom_site_label_2
_geom_angle_atom_site_label_3
_geom_angle
_geom_angle_site_symmetry_1
_geom_angle_site_symmetry_3
P4 Pd1 P1 101.90(4) . .
P4 Pd1 P2 142.14(5) . .
P1 Pd1 P2 87.32(4) . .
P4 Pd1 P3 126.81(4) . .
P1 Pd1 P3 92.60(4) . .
P2 Pd1 P3 88.69(4) . .
P4 Pd1 H1 79(2) . .
P1 Pd1 H1 178(2) . .
P2 Pd1 H1 90(2) . .
P3 Pd1 H1 88(2) . .
P8 Pd2 P5 102.28(5) . .
P8 Pd2 P6 142.05(5) . .
P5 Pd2 P6 90.53(4) . .
P8 Pd2 P7 126.81(5) . .
P5 Pd2 P7 91.62(4) . .
P6 Pd2 P7 87.70(4) . .
P8 Pd2 H2 81(3) . .
P5 Pd2 H2 173(2) . .
P6 Pd2 H2 83(3) . .
P7 Pd2 H2 91(3) . .
O6 Ti1 O3 92.18(13) . .
O6 Ti1 O4 90.15(14) . .
O3 Ti1 O4 88.49(13) . .
O6 Ti1 O1 177.47(13) . .
O3 Ti1 O1 89.48(13) . .
O4 Ti1 O1 87.99(13) . .
O6 Ti1 O5 90.40(13) . .
O3 Ti1 O5 176.95(13) . .
O4 Ti1 O5 89.90(13) . .
O1 Ti1 O5 87.88(13) . .
O6 Ti1 O2 93.14(14) . .
O3 Ti1 O2 90.72(13) . .
O4 Ti1 O2 176.64(13) . .
O1 Ti1 O2 88.74(13) . .
O5 Ti1 O2 90.75(13) . .
O1 P1 C1 104.88(19) . .
O1 P1 C7 102.23(19) . .
C1 P1 C7 101.4(2) . .
O1 P1 Pd1 111.80(12) . .
C1 P1 Pd1 116.68(15) . .
C7 P1 Pd1 117.99(15) . .
O2 P2 C19 103.5(2) . .
O2 P2 C13 104.5(2) . .
C19 P2 C13 100.4(2) . .
O2 P2 Pd1 112.64(12) . .
C19 P2 Pd1 117.15(15) . .
C13 P2 Pd1 116.78(15) . .
O3 P3 C25 103.4(2) . .
O3 P3 C31 102.13(19) . .
C25 P3 C31 103.0(2) . .
O3 P3 Pd1 109.09(12) . .
C25 P3 Pd1 122.42(15) . .
C31 P3 Pd1 114.48(16) . .
C37 P4 C49 101.8(2) . .
C37 P4 C43 103.4(2) . .
C49 P4 C43 100.2(2) . .
C37 P4 Pd1 117.06(17) . .
C49 P4 Pd1 118.74(17) . .
C43 P4 Pd1 113.26(16) . .
O4 P5 C50 104.9(2) . .
O4 P5 C56 103.43(19) . .
C50 P5 C56 102.1(2) . .
O4 P5 Pd2 111.42(12) . .
C50 P5 Pd2 114.72(17) . .
C56 P5 Pd2 118.69(17) . .
O5 P6 C68 104.35(19) . .
O5 P6 C62 103.8(2) . .
C68 P6 C62 102.3(2) . .
O5 P6 Pd2 112.98(12) . .
C68 P6 Pd2 118.47(17) . .
C62 P6 Pd2 113.27(15) . .
O6 P7 C80 101.9(2) . .
O6 P7 C74 102.9(2) . .
C80 P7 C74 98.0(2) . .
O6 P7 Pd2 108.38(12) . .
C80 P7 Pd2 122.67(17) . .
C74 P7 Pd2 120.04(16) . .
C86 P8 C98 101.9(3) . .
C86 P8 C92 103.0(3) . .
C98 P8 C92 99.2(3) . .
C86 P8 Pd2 114.16(18) . .
C98 P8 Pd2 121.7(2) . .
C92 P8 Pd2 114.24(19) . .
P1 O1 Ti1 135.74(19) . .
P2 O2 Ti1 135.17(19) . .
P3 O3 Ti1 139.15(19) . .
P5 O4 Ti1 137.66(19) . .
P6 O5 Ti1 135.71(18) . .
P7 O6 Ti1 139.4(2) . .
C2 C1 C6 118.6(4) . .
C2 C1 P1 121.8(4) . .
C6 C1 P1 119.6(4) . .
C3 C2 C1 121.3(5) . .
C3 C2 H3 119.4 . .
C1 C2 H3 119.4 . .
C2 C3 C4 119.6(5) . .
C2 C3 H4 120.2 . .
C4 C3 H4 120.2 . .
C5 C4 C3 120.3(5) . .
C5 C4 H5 119.8 . .
C3 C4 H5 119.8 . .
C4 C5 C6 120.4(5) . .
C4 C5 H6 119.8 . .
C6 C5 H6 119.8 . .
C5 C6 C1 119.9(5) . .
C5 C6 H7 120.1 . .
C1 C6 H7 120.1 . .
C12 C7 C8 117.9(5) . .
C12 C7 P1 125.2(4) . .
C8 C7 P1 116.8(4) . .
C9 C8 C7 119.8(6) . .
C9 C8 H8 120.1 . .
C7 C8 H8 120.1 . .
C10 C9 C8 121.3(6) . .
C10 C9 H9 119.3 . .
C8 C9 H9 119.3 . .
C11 C10 C9 118.8(6) . .
C11 C10 H10 120.6 . .
C9 C10 H10 120.6 . .
C10 C11 C12 120.0(6) . .
C10 C11 H11 120.0 . .
C12 C11 H11 120.0 . .
C7 C12 C11 122.1(5) . .
C7 C12 H12 119.0 . .
C11 C12 H12 119.0 . .
C14 C13 C18 118.8(5) . .
C14 C13 P2 122.3(4) . .
C18 C13 P2 118.9(4) . .
C13 C14 C15 120.6(5) . .
C13 C14 H13 119.7 . .
C15 C14 H13 119.7 . .
C16 C15 C14 119.9(5) . .
C16 C15 H14 120.0 . .
C14 C15 H14 120.0 . .
C17 C16 C15 119.7(5) . .
C17 C16 H15 120.2 . .
C15 C16 H15 120.2 . .
C16 C17 C18 120.9(5) . .
C16 C17 H16 119.6 . .
C18 C17 H16 119.6 . .
C17 C18 C13 120.1(5) . .
C17 C18 H17 120.0 . .
C13 C18 H17 120.0 . .
C24 C19 C20 119.5(5) . .
C24 C19 P2 121.4(4) . .
C20 C19 P2 118.9(4) . .
C19 C20 C21 120.5(7) . .
C19 C20 H18 119.8 . .
C21 C20 H18 119.8 . .
C22 C21 C20 119.6(7) . .
C22 C21 H19 120.2 . .
C20 C21 H19 120.2 . .
C23 C22 C21 120.4(6) . .
C23 C22 H20 119.8 . .
C21 C22 H20 119.8 . .
C22 C23 C24 121.4(7) . .
C22 C23 H21 119.3 . .
C24 C23 H21 119.3 . .
C19 C24 C23 118.5(6) . .
C19 C24 H22 120.7 . .
C23 C24 H22 120.7 . .
C30 C25 C26 118.5(5) . .
C30 C25 P3 120.3(4) . .
C26 C25 P3 120.9(4) . .
C27 C26 C25 120.8(6) . .
C27 C26 H23 119.6 . .
C25 C26 H23 119.6 . .
C28 C27 C26 120.6(6) . .
C28 C27 H24 119.7 . .
C26 C27 H24 119.7 . .
C27 C28 C29 119.6(6) . .
C27 C28 H25 120.2 . .
C29 C28 H25 120.2 . .
C30 C29 C28 120.6(6) . .
C30 C29 H26 119.7 . .
C28 C29 H26 119.7 . .
C29 C30 C25 119.8(6) . .
C29 C30 H27 120.1 . .
C25 C30 H27 120.1 . .
C36 C31 C32 118.8(4) . .
C36 C31 P3 119.5(4) . .
C32 C31 P3 121.6(4) . .
C31 C32 C33 119.8(5) . .
C31 C32 H28 120.1 . .
C33 C32 H28 120.1 . .
C34 C33 C32 120.6(5) . .
C34 C33 H29 119.7 . .
C32 C33 H29 119.7 . .
C33 C34 C35 120.2(5) . .
C33 C34 H30 119.9 . .
C35 C34 H30 119.9 . .
C34 C35 C36 120.3(6) . .
C34 C35 H31 119.8 . .
C36 C35 H31 119.8 . .
C31 C36 C35 120.3(5) . .
C31 C36 H32 119.9 . .
C35 C36 H32 119.9 . .
C42 C37 C38 117.3(5) . .
C42 C37 P4 123.0(4) . .
C38 C37 P4 119.7(4) . .
C39 C38 C37 121.4(6) . .
C39 C38 H33 119.3 . .
C37 C38 H33 119.3 . .
C40 C39 C38 119.7(6) . .
C40 C39 H34 120.2 . .
C38 C39 H34 120.2 . .
C39 C40 C41 120.5(6) . .
C39 C40 H35 119.7 . .
C41 C40 H35 119.7 . .
C40 C41 C42 120.1(7) . .
C40 C41 H36 119.9 . .
C42 C41 H36 119.9 . .
C37 C42 C41 120.9(6) . .
C37 C42 H37 119.5 . .
C41 C42 H37 119.5 . .
C44 C43 C48 119.0(5) . .
C44 C43 P4 124.0(4) . .
C48 C43 P4 117.0(4) . .
C43 C44 C45 120.4(6) . .
C43 C44 H38 119.8 . .
C45 C44 H38 119.8 . .
C46 C45 C44 120.5(6) . .
C46 C45 H39 119.8 . .
C44 C45 H39 119.8 . .
C45 C46 C47 119.6(7) . .
C45 C46 H40 120.2 . .
C47 C46 H40 120.2 . .
C48 C47 C46 120.0(7) . .
C48 C47 H41 120.0 . .
C46 C47 H41 120.0 . .
C43 C48 C47 120.5(7) . .
C43 C48 H42 119.7 . .
C47 C48 H42 119.7 . .
P4 C49 H43 109.5 . .
P4 C49 H44 109.5 . .
H43 C49 H44 109.5 . .
P4 C49 H45 109.5 . .
H43 C49 H45 109.5 . .
H44 C49 H45 109.5 . .
C55 C50 C51 118.5(5) . .
C55 C50 P5 121.0(4) . .
C51 C50 P5 120.4(4) . .
C52 C51 C50 120.4(6) . .
C52 C51 H46 119.8 . .
C50 C51 H46 119.8 . .
C51 C52 C53 120.3(6) . .
C51 C52 H47 119.8 . .
C53 C52 H47 119.8 . .
C54 C53 C52 119.4(6) . .
C54 C53 H48 120.3 . .
C52 C53 H48 120.3 . .
C55 C54 C53 120.1(7) . .
C55 C54 H49 120.0 . .
C53 C54 H49 120.0 . .
C54 C55 C50 121.3(6) . .
C54 C55 H50 119.4 . .
C50 C55 H50 119.4 . .
C57 C56 C61 118.0(5) . .
C57 C56 P5 119.7(4) . .
C61 C56 P5 122.2(4) . .
C56 C57 C58 121.4(6) . .
C56 C57 H51 119.3 . .
C58 C57 H51 119.3 . .
C59 C58 C57 119.1(7) . .
C59 C58 H52 120.5 . .
C57 C58 H52 120.5 . .
C60 C59 C58 120.2(6) . .
C60 C59 H53 119.9 . .
C58 C59 H53 119.9 . .
C59 C60 C61 120.9(7) . .
C59 C60 H54 119.5 . .
C61 C60 H54 119.5 . .
C60 C61 C56 120.4(6) . .
C60 C61 H55 119.8 . .
C56 C61 H55 119.8 . .
C67 C62 C63 119.1(5) . .
C67 C62 P6 120.4(4) . .
C63 C62 P6 120.5(4) . .
C64 C63 C62 120.2(6) . .
C64 C63 H56 119.9 . .
C62 C63 H56 119.9 . .
C65 C64 C63 120.0(6) . .
C65 C64 H57 120.0 . .
C63 C64 H57 120.0 . .
C66 C65 C64 120.0(5) . .
C66 C65 H58 120.0 . .
C64 C65 H58 120.0 . .
C65 C66 C67 120.6(6) . .
C65 C66 H59 119.7 . .
C67 C66 H59 119.7 . .
C62 C67 C66 120.1(5) . .
C62 C67 H60 120.0 . .
C66 C67 H60 120.0 . .
C69 C68 C73 119.7(5) . .
C69 C68 P6 119.5(4) . .
C73 C68 P6 120.9(4) . .
C68 C69 C70 118.8(7) . .
C68 C69 H61 120.6 . .
C70 C69 H61 120.6 . .
C71 C70 C69 121.2(7) . .
C71 C70 H62 119.4 . .
C69 C70 H62 119.4 . .
C70 C71 C72 120.1(6) . .
C70 C71 H63 120.0 . .
C72 C71 H63 120.0 . .
C71 C72 C73 119.3(7) . .
C71 C72 H64 120.4 . .
C73 C72 H64 120.4 . .
C72 C73 C68 120.9(6) . .
C72 C73 H65 119.5 . .
C68 C73 H65 119.5 . .
C75 C74 C79 119.6(5) . .
C75 C74 P7 121.6(4) . .
C79 C74 P7 118.7(4) . .
C74 C75 C76 119.4(6) . .
C74 C75 H66 120.3 . .
C76 C75 H66 120.3 . .
C77 C76 C75 120.2(6) . .
C77 C76 H67 119.9 . .
C75 C76 H67 119.9 . .
C78 C77 C76 119.9(6) . .
C78 C77 H68 120.0 . .
C76 C77 H68 120.0 . .
C77 C78 C79 120.5(6) . .
C77 C78 H69 119.7 . .
C79 C78 H69 119.7 . .
C78 C79 C74 120.3(5) . .
C78 C79 H70 119.8 . .
C74 C79 H70 119.8 . .
C81 C80 C85 118.8(5) . .
C81 C80 P7 121.4(4) . .
C85 C80 P7 119.7(4) . .
C82 C81 C80 120.4(6) . .
C82 C81 H71 119.8 . .
C80 C81 H71 119.8 . .
C83 C82 C81 119.7(6) . .
C83 C82 H72 120.1 . .
C81 C82 H72 120.1 . .
C84 C83 C82 120.7(5) . .
C84 C83 H73 119.7 . .
C82 C83 H73 119.7 . .
C83 C84 C85 120.0(6) . .
C83 C84 H74 120.0 . .
C85 C84 H74 120.0 . .
C84 C85 C80 120.4(6) . .
C84 C85 H75 119.8 . .
C80 C85 H75 119.8 . .
C87 C86 C91 117.6(6) . .
C87 C86 P8 124.2(5) . .
C91 C86 P8 118.2(5) . .
C86 C87 C88 121.4(8) . .
C86 C87 H76 119.3 . .
C88 C87 H76 119.3 . .
C89 C88 C87 120.0(9) . .
C89 C88 H77 120.0 . .
C87 C88 H77 120.0 . .
C88 C89 C90 120.7(8) . .
C88 C89 H78 119.7 . .
C90 C89 H78 119.7 . .
C89 C90 C91 118.6(9) . .
C89 C90 H79 120.7 . .
C91 C90 H79 120.7 . .
C90 C91 C86 121.6(8) . .
C90 C91 H80 119.2 . .
C86 C91 H80 119.2 . .
C93 C92 C97 119.1(5) . .
C93 C92 P8 118.5(4) . .
C97 C92 P8 122.3(5) . .
C92 C93 C94 120.5(6) . .
C92 C93 H81 119.8 . .
C94 C93 H81 119.8 . .
C95 C94 C93 120.2(7) . .
C95 C94 H82 119.9 . .
C93 C94 H82 119.9 . .
C96 C95 C94 120.5(6) . .
C96 C95 H83 119.7 . .
C94 C95 H83 119.7 . .
C95 C96 C97 119.5(6) . .
C95 C96 H84 120.3 . .
C97 C96 H84 120.3 . .
C92 C97 C96 120.1(6) . .
C92 C97 H85 119.9 . .
C96 C97 H85 119.9 . .
P8 C98 H86 109.5 . .
P8 C98 H87 109.5 . .
H86 C98 H87 109.5 . .
P8 C98 H88 109.5 . .
H86 C98 H88 109.5 . .
H87 C98 H88 109.5 . .
C105 C99 C104 70(10) 2_766 2_766
C105 C99 C100 42(10) 2_766 2_766
C104 C99 C100 112.1(14) 2_766 2_766
C105 C99 C102 15(10) 2_766 .
C104 C99 C102 55.3(9) 2_766 .
C100 C99 C102 56.7(9) 2_766 .
C105 C99 H89 116.1 2_766 .
C104 C99 H89 78.5 2_766 .
C100 C99 H89 125.2 2_766 .
C102 C99 H89 109.5 . .
C105 C99 H90 116.8 2_766 .
C104 C99 H90 78.6 2_766 .
C100 C99 H90 125.3 2_766 .
C102 C99 H90 109.5 . .
H89 C99 H90 109.5 . .
C105 C99 H91 94.4 2_766 .
C104 C99 H91 164.8 2_766 .
C100 C99 H91 52.7 2_766 .
C102 C99 H91 109.5 . .
H89 C99 H91 109.5 . .
H90 C99 H91 109.5 . .
C105 C100 C101 120.0 . .
C105 C100 C103 118.8(9) . 2_766
C101 C100 C103 1.2(9) . 2_766
C105 C100 C102 60.4(9) . 2_766
C101 C100 C102 59.6(8) . 2_766
C103 C100 C102 58.4(9) 2_766 2_766
C105 C100 C99 3.3(9) . 2_766
C101 C100 C99 123.3(9) . 2_766
C103 C100 C99 122.0(16) 2_766 2_766
C102 C100 C99 63.7(9) 2_766 2_766
C105 C100 H92 120.0 . .
C101 C100 H92 120.0 . .
C103 C100 H92 121.2 2_766 .
C102 C100 H92 179.6 2_766 .
C99 C100 H92 116.7 2_766 .
C103 C101 C102 13(10) 2_766 .
C103 C101 C100 133(10) 2_766 .
C102 C101 C100 120.0 . .
C103 C101 C102 71(10) 2_766 2_766
C102 C101 C102 58.4(9) . 2_766
C100 C101 C102 61.7(9) . 2_766
C103 C101 C104 46(10) 2_766 2_766
C102 C101 C104 58.7(10) . 2_766
C100 C101 C104 178.7(10) . 2_766
C102 C101 C104 117.1(16) 2_766 2_766
C103 C101 H93 107.0 2_766 .
C102 C101 H93 120.0 . .
C100 C101 H93 120.0 . .
C102 C101 H93 178.4 2_766 .
C104 C101 H93 61.3 2_766 .
C103 C102 C102 61.7(9) 2_766 2_766
C103 C102 C104 61.3(10) 2_766 2_766
C102 C102 C104 123.0(17) 2_766 2_766
C103 C102 C101 0.4(11) 2_766 .
C102 C102 C101 61.3(10) 2_766 .
C104 C102 C101 61.7(10) 2_766 .
C103 C102 C103 120.4(9) 2_766 .
C102 C102 C103 58.7(10) 2_766 .
C104 C102 C103 178.3(10) 2_766 .
C101 C102 C103 120.0 . .
C103 C102 C101 122.0(16) 2_766 2_766
C102 C102 C101 60.3(9) 2_766 2_766
C104 C102 C101 176.7(18) 2_766 2_766
C101 C102 C101 121.6(9) . 2_766
C103 C102 C101 1.6(10) . 2_766
C103 C102 C105 120.9(16) 2_766 2_766
C102 C102 C105 177.4(19) 2_766 2_766
C104 C102 C105 59.6(9) 2_766 2_766
C101 C102 C105 121.3(11) . 2_766
C103 C102 C105 118.7(11) . 2_766
C101 C102 C105 117.1(16) 2_766 2_766
C103 C102 C100 179(2) 2_766 2_766
C102 C102 C100 119.0(16) 2_766 2_766
C104 C102 C100 118.0(15) 2_766 2_766
C101 C102 C100 179.6(13) . 2_766
C103 C102 C100 60.4(10) . 2_766
C101 C102 C100 58.7(9) 2_766 2_766
C105 C102 C100 58.4(9) 2_766 2_766
C103 C102 C99 119.6(9) 2_766 .
C102 C102 C99 178.7(10) 2_766 .
C104 C102 C99 58.3(10) 2_766 .
C101 C102 C99 120.0 . .
C103 C102 C99 120.0 . .
C101 C102 C99 118.3(10) 2_766 .
C105 C102 C99 1.3(11) 2_766 .
C100 C102 C99 59.6(10) 2_766 .
C101 C103 C102 166(10) 2_766 2_766
C101 C103 C104 133(10) 2_766 .
C102 C103 C104 60.4(9) 2_766 .
C101 C103 C102 107(10) 2_766 .
C102 C103 C102 59.6(9) 2_766 .
C104 C103 C102 120.0 . .
C101 C103 C100 46(10) 2_766 2_766
C102 C103 C100 120.8(16) 2_766 2_766
C104 C103 C100 178.8(11) . 2_766
C102 C103 C100 61.2(10) . 2_766
C101 C103 H94 13.4 2_766 .
C102 C103 H94 179.6 2_766 .
C104 C103 H94 120.0 . .
C102 C103 H94 120.0 . .
C100 C103 H94 58.7 2_766 .
C102 C104 C103 58.3(9) 2_766 .
C102 C104 C105 61.7(9) 2_766 .
C103 C104 C105 120.0 . .
C102 C104 C101 59.6(9) 2_766 2_766
C103 C104 C101 1.2(9) . 2_766
C105 C104 C101 121.3(9) . 2_766
C102 C104 C99 66.3(10) 2_766 2_766
C103 C104 C99 124.7(9) . 2_766
C105 C104 C99 4.7(9) . 2_766
C101 C104 C99 125.9(16) 2_766 2_766
C102 C104 H95 178.3 2_766 .
C103 C104 H95 120.0 . .
C105 C104 H95 120.0 . .
C101 C104 H95 118.8 2_766 .
C99 C104 H95 115.3 2_766 .
C99 C105 C100 135(10) 2_766 .
C99 C105 C104 105(10) 2_766 .
C100 C105 C104 120.0 . .
C99 C105 C102 164(10) 2_766 2_766
C100 C105 C102 61.3(9) . 2_766
C104 C105 C102 58.7(9) . 2_766
C99 C105 H96 15.1 2_766 .
C100 C105 H96 120.0 . .
C104 C105 H96 120.0 . .
C102 C105 H96 178.7 2_766 .
C109 C106 H97 109.5 . .
C109 C106 H98 109.5 . .
H97 C106 H98 109.5 . .
C109 C106 H99 109.5 . .
H97 C106 H99 109.5 . .
H98 C106 H99 109.5 . .
C110 C107 C111 87.0(15) 2_675 2_675
C110 C107 C112 11.1(12) 2_675 .
C111 C107 C112 76.8(8) 2_675 .
C110 C107 C108 130.3(12) 2_675 .
C111 C107 C108 43.4(8) 2_675 .
C112 C107 C108 120.0 . .
C110 C107 H100 109.5 2_675 .
C111 C107 H100 162.9 2_675 .
C112 C107 H100 120.0 . .
C108 C107 H100 120.0 . .
C111 C108 C109 70.5(11) 2_675 .
C111 C108 C107 49.7(11) 2_675 .
C109 C108 C107 120.0 . .
C111 C108 C112 42.7(8) 2_675 2_675
C109 C108 C112 27.8(5) . 2_675
C107 C108 C112 92.3(5) . 2_675
C111 C108 H101 168.9 2_675 .
C109 C108 H101 120.0 . .
C107 C108 H101 120.0 . .
C112 C108 H101 147.7 2_675 .
C112 C109 C108 109.5(11) 2_675 .
C112 C109 C110 11.1(11) 2_675 .
C108 C109 C110 120.0 . .
C112 C109 C111 69.4(9) 2_675 2_675
C108 C109 C111 40.1(7) . 2_675
C110 C109 C111 80.0(7) . 2_675
C112 C109 C106 130.3(11) 2_675 .
C108 C109 C106 120.0 . .
C110 C109 C106 120.0 . .
C111 C109 C106 159.9(7) 2_675 .
C112 C110 C107 147(3) 2_675 2_675
C112 C110 C111 99(2) 2_675 .
C107 C110 C111 49.7(12) 2_675 .
C112 C110 C109 22(2) 2_675 .
C107 C110 C109 168.9(12) 2_675 .
C111 C110 C109 120.0 . .
C112 C110 C111 29.7(17) 2_675 2_675
C107 C110 C111 119.1(15) 2_675 2_675
C111 C110 C111 69.8(5) . 2_675
C109 C110 C111 50.2(5) . 2_675
C112 C110 H102 140.3 2_675 .
C107 C110 H102 70.5 2_675 .
C111 C110 H102 120.0 . .
C109 C110 H102 120.0 . .
C111 C110 H102 170.0 2_675 .
C108 C111 C107 87.0(15) 2_675 2_675
C108 C111 C110 130.3(13) 2_675 .
C107 C111 C110 43.4(8) 2_675 .
C108 C111 C112 109.5(13) 2_675 .
C107 C111 C112 162.9(9) 2_675 .
C110 C111 C112 120.0 . .
C108 C111 C109 69.4(10) 2_675 2_675
C107 C111 C109 156.0(14) 2_675 2_675
C110 C111 C109 159.9(8) . 2_675
C112 C111 C109 40.1(7) . 2_675
C108 C111 C112 148(2) 2_675 2_675
C107 C111 C112 61.2(8) 2_675 2_675
C110 C111 C112 18.2(7) . 2_675
C112 C111 C112 101.9(7) . 2_675
C109 C111 C112 141.7(14) 2_675 2_675
C108 C111 C110 119.1(15) 2_675 2_675
C107 C111 C110 152.9(13) 2_675 2_675
C110 C111 C110 110.2(5) . 2_675
C112 C111 C110 10.0(5) . 2_675
C109 C111 C110 49.8(7) 2_675 2_675
C112 C111 C110 92.1(8) 2_675 2_675
C108 C111 C111 163.2(18) 2_675 2_675
C107 C111 C111 108.5(11) 2_675 2_675
C110 C111 C111 65.4(5) . 2_675
C112 C111 C111 54.7(5) . 2_675
C109 C111 C111 94.6(11) 2_675 2_675
C112 C111 C111 47.3(4) 2_675 2_675
C110 C111 C111 44.8(4) 2_675 2_675
C108 C111 H103 11.1 2_675 .
C107 C111 H103 76.8 2_675 .
C110 C111 H103 120.0 . .
C112 C111 H103 120.0 . .
C109 C111 H103 80.0 2_675 .
C112 C111 H103 138.0 2_675 .
C110 C111 H103 129.8 2_675 .
C111 C111 H103 174.3 2_675 .
C110 C112 C109 147(3) 2_675 2_675
C110 C112 C107 22.1(19) 2_675 .
C109 C112 C107 168.9(13) 2_675 .
C110 C112 C111 140(2) 2_675 .
C109 C112 C111 70.5(13) 2_675 .
C107 C112 C111 120.0 . .
C110 C112 C111 62.8(16) 2_675 2_675
C109 C112 C111 147.9(19) 2_675 2_675
C107 C112 C111 42.0(7) . 2_675
C111 C112 C111 78.1(7) . 2_675
C110 C112 C108 165(3) 2_675 2_675
C109 C112 C108 42.7(9) 2_675 2_675
C107 C112 C108 147.7(5) . 2_675
C111 C112 C108 27.8(5) . 2_675
C111 C112 C108 105.7(11) 2_675 2_675
C110 C112 H104 99.0 2_675 .
C109 C112 H104 49.7 2_675 .
C107 C112 H104 120.0 . .
C111 C112 H104 120.0 . .
C111 C112 H104 161.8 2_675 .
C108 C112 H104 92.3 2_675 .

loop_
_geom_bond_atom_site_label_1
_geom_bond_atom_site_label_2
_geom_bond_distance
_geom_bond_site_symmetry_2
Pd1 P4 2.3055(12) .
Pd1 P1 2.3309(11) .
Pd1 P2 2.3715(11) .
Pd1 P3 2.4594(12) .
Pd1 H1 1.50(5) .
Pd2 P8 2.3176(13) .
Pd2 P5 2.3434(12) .
Pd2 P6 2.3463(12) .
Pd2 P7 2.5031(13) .
Pd2 H2 1.67(8) .
Ti1 O6 1.919(3) .
Ti1 O3 1.924(3) .
Ti1 O4 1.949(3) .
Ti1 O1 1.960(3) .
Ti1 O5 1.961(3) .
Ti1 O2 1.966(3) .
P1 O1 1.555(3) .
P1 C1 1.820(5) .
P1 C7 1.833(5) .
P2 O2 1.568(3) .
P2 C19 1.830(5) .
P2 C13 1.841(5) .
P3 O3 1.576(3) .
P3 C25 1.825(5) .
P3 C31 1.834(5) .
P4 C37 1.828(5) .
P4 C49 1.835(5) .
P4 C43 1.842(5) .
P5 O4 1.564(3) .
P5 C50 1.821(5) .
P5 C56 1.828(5) .
P6 O5 1.564(3) .
P6 C68 1.826(5) .
P6 C62 1.828(5) .
P7 O6 1.582(3) .
P7 C80 1.835(5) .
P7 C74 1.839(5) .
P8 C86 1.819(6) .
P8 C98 1.825(6) .
P8 C92 1.836(5) .
C1 C2 1.391(7) .
C1 C6 1.397(6) .
C2 C3 1.380(7) .
C2 H3 0.9500 .
C3 C4 1.383(7) .
C3 H4 0.9500 .
C4 C5 1.373(8) .
C4 H5 0.9500 .
C5 C6 1.395(7) .
C5 H6 0.9500 .
C6 H7 0.9500 .
C7 C12 1.358(7) .
C7 C8 1.393(7) .
C8 C9 1.387(8) .
C8 H8 0.9500 .
C9 C10 1.367(9) .
C9 H9 0.9500 .
C10 C11 1.365(9) .
C10 H10 0.9500 .
C11 C12 1.387(7) .
C11 H11 0.9500 .
C12 H12 0.9500 .
C13 C14 1.377(7) .
C13 C18 1.389(7) .
C14 C15 1.393(7) .
C14 H13 0.9500 .
C15 C16 1.378(8) .
C15 H14 0.9500 .
C16 C17 1.361(8) .
C16 H15 0.9500 .
C17 C18 1.387(7) .
C17 H16 0.9500 .
C18 H17 0.9500 .
C19 C24 1.388(7) .
C19 C20 1.388(8) .
C20 C21 1.393(9) .
C20 H18 0.9500 .
C21 C22 1.368(12) .
C21 H19 0.9500 .
C22 C23 1.354(11) .
C22 H20 0.9500 .
C23 C24 1.404(8) .
C23 H21 0.9500 .
C24 H22 0.9500 .
C25 C30 1.398(7) .
C25 C26 1.398(7) .
C26 C27 1.388(8) .
C26 H23 0.9500 .
C27 C28 1.355(10) .
C27 H24 0.9500 .
C28 C29 1.403(10) .
C28 H25 0.9500 .
C29 C30 1.387(8) .
C29 H26 0.9500 .
C30 H27 0.9500 .
C31 C36 1.383(7) .
C31 C32 1.389(6) .
C32 C33 1.389(7) .
C32 H28 0.9500 .
C33 C34 1.357(8) .
C33 H29 0.9500 .
C34 C35 1.363(8) .
C34 H30 0.9500 .
C35 C36 1.386(8) .
C35 H31 0.9500 .
C36 H32 0.9500 .
C37 C42 1.391(7) .
C37 C38 1.399(8) .
C38 C39 1.393(8) .
C38 H33 0.9500 .
C39 C40 1.367(9) .
C39 H34 0.9500 .
C40 C41 1.367(10) .
C40 H35 0.9500 .
C41 C42 1.398(9) .
C41 H36 0.9500 .
C42 H37 0.9500 .
C43 C44 1.374(7) .
C43 C48 1.375(8) .
C44 C45 1.397(8) .
C44 H38 0.9500 .
C45 C46 1.348(10) .
C45 H39 0.9500 .
C46 C47 1.391(11) .
C46 H40 0.9500 .
C47 C48 1.384(10) .
C47 H41 0.9500 .
C48 H42 0.9500 .
C49 H43 0.9800 .
C49 H44 0.9800 .
C49 H45 0.9800 .
C50 C55 1.378(7) .
C50 C51 1.398(7) .
C51 C52 1.376(8) .
C51 H46 0.9500 .
C52 C53 1.390(10) .
C52 H47 0.9500 .
C53 C54 1.378(10) .
C53 H48 0.9500 .
C54 C55 1.378(8) .
C54 H49 0.9500 .
C55 H50 0.9500 .
C56 C57 1.373(8) .
C56 C61 1.402(7) .
C57 C58 1.395(8) .
C57 H51 0.9500 .
C58 C59 1.376(10) .
C58 H52 0.9500 .
C59 C60 1.363(11) .
C59 H53 0.9500 .
C60 C61 1.369(8) .
C60 H54 0.9500 .
C61 H55 0.9500 .
C62 C67 1.384(7) .
C62 C63 1.404(6) .
C63 C64 1.390(8) .
C63 H56 0.9500 .
C64 C65 1.383(9) .
C64 H57 0.9500 .
C65 C66 1.375(9) .
C65 H58 0.9500 .
C66 C67 1.393(7) .
C66 H59 0.9500 .
C67 H60 0.9500 .
C68 C69 1.369(8) .
C68 C73 1.392(8) .
C69 C70 1.413(9) .
C69 H61 0.9500 .
C70 C71 1.359(12) .
C70 H62 0.9500 .
C71 C72 1.379(11) .
C71 H63 0.9500 .
C72 C73 1.387(8) .
C72 H64 0.9500 .
C73 H65 0.9500 .
C74 C75 1.385(7) .
C74 C79 1.392(7) .
C75 C76 1.401(8) .
C75 H66 0.9500 .
C76 C77 1.383(9) .
C76 H67 0.9500 .
C77 C78 1.373(9) .
C77 H68 0.9500 .
C78 C79 1.376(7) .
C78 H69 0.9500 .
C79 H70 0.9500 .
C80 C81 1.391(7) .
C80 C85 1.397(7) .
C81 C82 1.386(8) .
C81 H71 0.9500 .
C82 C83 1.378(10) .
C82 H72 0.9500 .
C83 C84 1.374(10) .
C83 H73 0.9500 .
C84 C85 1.379(8) .
C84 H74 0.9500 .
C85 H75 0.9500 .
C86 C87 1.377(9) .
C86 C91 1.400(9) .
C87 C88 1.383(10) .
C87 H76 0.9500 .
C88 C89 1.371(14) .
C88 H77 0.9500 .
C89 C90 1.381(14) .
C89 H78 0.9500 .
C90 C91 1.394(10) .
C90 H79 0.9500 .
C91 H80 0.9500 .
C92 C93 1.385(8) .
C92 C97 1.395(8) .
C93 C94 1.388(8) .
C93 H81 0.9500 .
C94 C95 1.378(10) .
C94 H82 0.9500 .
C95 C96 1.373(10) .
C95 H83 0.9500 .
C96 C97 1.408(9) .
C96 H84 0.9500 .
C97 H85 0.9500 .
C98 H86 0.9800 .
C98 H87 0.9800 .
C98 H88 0.9800 .
C99 C105 0.12(2) 2_766
C99 C104 1.43(3) 2_766
C99 C100 1.48(3) 2_766
C99 C102 1.5399 .
C99 H89 1.0700 .
C99 H90 1.0701 .
C99 H91 1.0700 .
C100 C105 1.3949 .
C100 C101 1.3950 .
C100 C103 1.42(2) 2_766
C100 C102 1.44(2) 2_766
C100 C99 1.48(2) 2_766
C100 H92 1.0996 .
C101 C103 0.04(2) 2_766
C101 C102 1.3948 .
C101 C102 1.41(2) 2_766
C101 C104 1.42(2) 2_766
C101 H93 1.0997 .
C102 C103 1.35(2) 2_766
C102 C102 1.37(2) 2_766
C102 C104 1.38(2) 2_766
C102 C103 1.3954 .
C102 C101 1.41(2) 2_766
C102 C105 1.42(2) 2_766
C102 C100 1.44(2) 2_766
C103 C101 0.04(2) 2_766
C103 C102 1.35(2) 2_766
C103 C104 1.3947 .
C103 C100 1.42(2) 2_766
C103 H94 1.0996 .
C104 C102 1.38(2) 2_766
C104 C105 1.3952 .
C104 C101 1.42(2) 2_766
C104 C99 1.43(2) 2_766
C104 H95 1.0998 .
C105 C99 0.12(2) 2_766
C105 C102 1.42(2) 2_766
C105 H96 1.0995 .
C106 C109 1.5399 .
C106 H97 1.0700 .
C106 H98 1.0701 .
C106 H99 1.0700 .
C107 C110 0.959(16) 2_675
C107 C111 1.065(18) 2_675
C107 C112 1.3948 .
C107 C108 1.3951 .
C107 H100 1.0996 .
C108 C111 0.959(15) 2_675
C108 C109 1.3948 .
C108 C112 1.939(17) 2_675
C108 H101 1.0996 .
C109 C112 0.960(14) 2_675
C109 C110 1.3955 .
C109 C111 1.404(17) 2_675
C110 C112 0.490(17) 2_675
C110 C107 0.959(14) 2_675
C110 C111 1.3947 .
C110 C111 1.800(19) 2_675
C110 H102 1.0997 .
C111 C108 0.959(15) 2_675
C111 C107 1.06(2) 2_675
C111 C112 1.3951 .
C111 C109 1.404(19) 2_675
C111 C112 1.549(16) 2_675
C111 C110 1.80(2) 2_675
C111 C111 1.858(16) 2_675
C111 H103 1.0999 .
C112 C110 0.490(19) 2_675
C112 C109 0.960(16) 2_675
C112 C111 1.549(15) 2_675
C112 C108 1.94(2) 2_675
C112 H104 1.0996 .

loop_
_geom_torsion_atom_site_label_1
_geom_torsion_atom_site_label_2
_geom_torsion_atom_site_label_3
_geom_torsion_atom_site_label_4
_geom_torsion
_geom_torsion_site_symmetry_1
_geom_torsion_site_symmetry_4
P4 Pd1 P1 O1 -157.41(13) . .
P2 Pd1 P1 O1 59.66(13) . .
P3 Pd1 P1 O1 -28.91(14) . .
P4 Pd1 P1 C1 81.90(17) . .
P2 Pd1 P1 C1 -61.03(16) . .
P3 Pd1 P1 C1 -149.59(16) . .
P4 Pd1 P1 C7 -39.32(18) . .
P2 Pd1 P1 C7 177.75(17) . .
P3 Pd1 P1 C7 89.18(17) . .
P4 Pd1 P2 O2 -143.02(14) . .
P1 Pd1 P2 O2 -36.99(14) . .
P3 Pd1 P2 O2 55.68(14) . .
P4 Pd1 P2 C19 -23.1(2) . .
P1 Pd1 P2 C19 82.93(19) . .
P3 Pd1 P2 C19 175.60(19) . .
P4 Pd1 P2 C13 96.00(19) . .
P1 Pd1 P2 C13 -157.96(18) . .
P3 Pd1 P2 C13 -65.30(18) . .
P4 Pd1 P3 O3 155.44(13) . .
P1 Pd1 P3 O3 48.47(14) . .
P2 Pd1 P3 O3 -38.79(13) . .
P4 Pd1 P3 C25 34.75(19) . .
P1 Pd1 P3 C25 -72.22(18) . .
P2 Pd1 P3 C25 -159.48(18) . .
P4 Pd1 P3 C31 -90.87(17) . .
P1 Pd1 P3 C31 162.17(16) . .
P2 Pd1 P3 C31 74.91(16) . .
P1 Pd1 P4 C37 104.77(19) . .
P2 Pd1 P4 C37 -154.08(19) . .
P3 Pd1 P4 C37 2.3(2) . .
P1 Pd1 P4 C49 -18.0(2) . .
P2 Pd1 P4 C49 83.1(2) . .
P3 Pd1 P4 C49 -120.5(2) . .
P1 Pd1 P4 C43 -135.04(18) . .
P2 Pd1 P4 C43 -33.9(2) . .
P3 Pd1 P4 C43 122.51(18) . .
P8 Pd2 P5 O4 162.93(14) . .
P6 Pd2 P5 O4 -53.07(14) . .
P7 Pd2 P5 O4 34.64(14) . .
P8 Pd2 P5 C50 -78.08(19) . .
P6 Pd2 P5 C50 65.92(19) . .
P7 Pd2 P5 C50 153.63(19) . .
P8 Pd2 P5 C56 42.99(19) . .
P6 Pd2 P5 C56 -173.01(19) . .
P7 Pd2 P5 C56 -85.30(19) . .
P8 Pd2 P6 O5 146.70(14) . .
P5 Pd2 P6 O5 35.75(14) . .
P7 Pd2 P6 O5 -55.85(14) . .
P8 Pd2 P6 C68 24.3(2) . .
P5 Pd2 P6 C68 -86.68(18) . .
P7 Pd2 P6 C68 -178.27(18) . .
P8 Pd2 P6 C62 -95.58(18) . .
P5 Pd2 P6 C62 153.47(17) . .
P7 Pd2 P6 C62 61.87(17) . .
P8 Pd2 P7 O6 -155.61(14) . .
P5 Pd2 P7 O6 -48.94(14) . .
P6 Pd2 P7 O6 41.53(14) . .
P8 Pd2 P7 C80 -37.4(2) . .
P5 Pd2 P7 C80 69.2(2) . .
P6 Pd2 P7 C80 159.7(2) . .
P8 Pd2 P7 C74 86.72(18) . .
P5 Pd2 P7 C74 -166.62(18) . .
P6 Pd2 P7 C74 -76.15(18) . .
P5 Pd2 P8 C86 91.2(2) . .
P6 Pd2 P8 C86 -15.9(2) . .
P7 Pd2 P8 C86 -167.3(2) . .
P5 Pd2 P8 C98 -31.6(3) . .
P6 Pd2 P8 C98 -138.8(3) . .
P7 Pd2 P8 C98 69.8(3) . .
P5 Pd2 P8 C92 -150.6(2) . .
P6 Pd2 P8 C92 102.3(2) . .
P7 Pd2 P8 C92 -49.1(2) . .
C1 P1 O1 Ti1 95.4(3) . .
C7 P1 O1 Ti1 -159.0(3) . .
Pd1 P1 O1 Ti1 -31.9(3) . .
O6 Ti1 O1 P1 -163(3) . .
O3 Ti1 O1 P1 66.1(3) . .
O4 Ti1 O1 P1 154.6(3) . .
O5 Ti1 O1 P1 -115.4(3) . .
O2 Ti1 O1 P1 -24.6(3) . .
C19 P2 O2 Ti1 -150.8(3) . .
C13 P2 O2 Ti1 104.4(3) . .
Pd1 P2 O2 Ti1 -23.3(3) . .
O6 Ti1 O2 P2 -122.3(3) . .
O3 Ti1 O2 P2 -30.0(3) . .
O4 Ti1 O2 P2 46(2) . .
O1 Ti1 O2 P2 59.4(3) . .
O5 Ti1 O2 P2 147.3(3) . .
C25 P3 O3 Ti1 113.1(3) . .
C31 P3 O3 Ti1 -140.2(3) . .
Pd1 P3 O3 Ti1 -18.7(3) . .
O6 Ti1 O3 P3 151.2(3) . .
O4 Ti1 O3 P3 -118.7(3) . .
O1 Ti1 O3 P3 -30.7(3) . .
O5 Ti1 O3 P3 -61(3) . .
O2 Ti1 O3 P3 58.0(3) . .
C50 P5 O4 Ti1 -102.1(3) . .
C56 P5 O4 Ti1 151.2(3) . .
Pd2 P5 O4 Ti1 22.6(3) . .
O6 Ti1 O4 P5 -61.5(3) . .
O3 Ti1 O4 P5 -153.7(3) . .
O1 Ti1 O4 P5 116.8(3) . .
O5 Ti1 O4 P5 28.9(3) . .
O2 Ti1 O4 P5 130(2) . .
C68 P6 O5 Ti1 151.1(3) . .
C62 P6 O5 Ti1 -102.1(3) . .
Pd2 P6 O5 Ti1 21.1(3) . .
O6 Ti1 O5 P6 33.1(3) . .
O3 Ti1 O5 P6 -115(2) . .
O4 Ti1 O5 P6 -57.1(3) . .
O1 Ti1 O5 P6 -145.1(3) . .
O2 Ti1 O5 P6 126.2(3) . .
C80 P7 O6 Ti1 -116.2(3) . .
C74 P7 O6 Ti1 142.6(3) . .
Pd2 P7 O6 Ti1 14.4(3) . .
O3 Ti1 O6 P7 122.7(3) . .
O4 Ti1 O6 P7 34.2(3) . .
O1 Ti1 O6 P7 -8(3) . .
O5 Ti1 O6 P7 -55.7(3) . .
O2 Ti1 O6 P7 -146.5(3) . .
O1 P1 C1 C2 -157.2(4) . .
C7 P1 C1 C2 96.7(4) . .
Pd1 P1 C1 C2 -32.9(4) . .
O1 P1 C1 C6 25.3(4) . .
C7 P1 C1 C6 -80.8(4) . .
Pd1 P1 C1 C6 149.6(3) . .
C6 C1 C2 C3 2.4(7) . .
P1 C1 C2 C3 -175.1(4) . .
C1 C2 C3 C4 -1.1(8) . .
C2 C3 C4 C5 -0.8(9) . .
C3 C4 C5 C6 1.4(9) . .
C4 C5 C6 C1 -0.1(8) . .
C2 C1 C6 C5 -1.7(7) . .
P1 C1 C6 C5 175.8(4) . .
O1 P1 C7 C12 -105.6(5) . .
C1 P1 C7 C12 2.6(5) . .
Pd1 P1 C7 C12 131.4(4) . .
O1 P1 C7 C8 70.6(5) . .
C1 P1 C7 C8 178.8(5) . .
Pd1 P1 C7 C8 -52.5(5) . .
C12 C7 C8 C9 2.9(10) . .
P1 C7 C8 C9 -173.5(6) . .
C7 C8 C9 C10 -2.3(12) . .
C8 C9 C10 C11 0.0(12) . .
C9 C10 C11 C12 1.6(10) . .
C8 C7 C12 C11 -1.4(9) . .
P1 C7 C12 C11 174.7(5) . .
C10 C11 C12 C7 -0.9(10) . .
O2 P2 C13 C14 -156.1(4) . .
C19 P2 C13 C14 96.9(5) . .
Pd1 P2 C13 C14 -30.9(5) . .
O2 P2 C13 C18 25.4(5) . .
C19 P2 C13 C18 -81.7(5) . .
Pd1 P2 C13 C18 150.6(4) . .
C18 C13 C14 C15 -0.4(9) . .
P2 C13 C14 C15 -178.9(5) . .
C13 C14 C15 C16 2.0(10) . .
C14 C15 C16 C17 -2.3(11) . .
C15 C16 C17 C18 1.1(11) . .
C16 C17 C18 C13 0.5(10) . .
C14 C13 C18 C17 -0.8(8) . .
P2 C13 C18 C17 177.7(5) . .
O2 P2 C19 C24 15.7(4) . .
C13 P2 C19 C24 123.5(4) . .
Pd1 P2 C19 C24 -108.9(4) . .
O2 P2 C19 C20 -168.6(4) . .
C13 P2 C19 C20 -60.8(5) . .
Pd1 P2 C19 C20 66.7(5) . .
C24 C19 C20 C21 0.1(9) . .
P2 C19 C20 C21 -175.6(5) . .
C19 C20 C21 C22 -0.7(11) . .
C20 C21 C22 C23 1.0(12) . .
C21 C22 C23 C24 -0.6(11) . .
C20 C19 C24 C23 0.3(8) . .
P2 C19 C24 C23 175.9(4) . .
C22 C23 C24 C19 0.0(9) . .
O3 P3 C25 C30 -9.5(5) . .
C31 P3 C25 C30 -115.6(4) . .
Pd1 P3 C25 C30 113.8(4) . .
O3 P3 C25 C26 176.9(4) . .
C31 P3 C25 C26 70.8(4) . .
Pd1 P3 C25 C26 -59.8(4) . .
C30 C25 C26 C27 0.8(8) . .
P3 C25 C26 C27 174.5(5) . .
C25 C26 C27 C28 -1.1(10) . .
C26 C27 C28 C29 0.9(12) . .
C27 C28 C29 C30 -0.5(13) . .
C28 C29 C30 C25 0.2(12) . .
C26 C25 C30 C29 -0.4(9) . .
P3 C25 C30 C29 -174.1(6) . .
O3 P3 C31 C36 -5.1(5) . .
C25 P3 C31 C36 101.9(5) . .
Pd1 P3 C31 C36 -122.9(4) . .
O3 P3 C31 C32 171.2(4) . .
C25 P3 C31 C32 -81.8(5) . .
Pd1 P3 C31 C32 53.4(5) . .
C36 C31 C32 C33 -0.9(8) . .
P3 C31 C32 C33 -177.2(4) . .
C31 C32 C33 C34 -0.6(9) . .
C32 C33 C34 C35 1.2(10) . .
C33 C34 C35 C36 -0.3(11) . .
C32 C31 C36 C35 1.8(9) . .
P3 C31 C36 C35 178.2(5) . .
C34 C35 C36 C31 -1.2(11) . .
C49 P4 C37 C42 7.6(6) . .
C43 P4 C37 C42 111.1(5) . .
Pd1 P4 C37 C42 -123.6(5) . .
C49 P4 C37 C38 -173.2(4) . .
C43 P4 C37 C38 -69.7(5) . .
Pd1 P4 C37 C38 55.6(5) . .
C42 C37 C38 C39 -0.5(9) . .
P4 C37 C38 C39 -179.8(5) . .
C37 C38 C39 C40 1.4(10) . .
C38 C39 C40 C41 -1.7(11) . .
C39 C40 C41 C42 1.0(13) . .
C38 C37 C42 C41 -0.1(10) . .
P4 C37 C42 C41 179.1(6) . .
C40 C41 C42 C37 -0.1(13) . .
C37 P4 C43 C44 -4.7(5) . .
C49 P4 C43 C44 100.1(5) . .
Pd1 P4 C43 C44 -132.4(4) . .
C37 P4 C43 C48 178.3(5) . .
C49 P4 C43 C48 -76.9(5) . .
Pd1 P4 C43 C48 50.6(5) . .
C48 C43 C44 C45 -1.1(8) . .
P4 C43 C44 C45 -178.1(4) . .
C43 C44 C45 C46 0.9(9) . .
C44 C45 C46 C47 0.9(11) . .
C45 C46 C47 C48 -2.5(14) . .
C44 C43 C48 C47 -0.5(11) . .
P4 C43 C48 C47 176.7(7) . .
C46 C47 C48 C43 2.3(14) . .
O4 P5 C50 C55 8.6(5) . .
C56 P5 C50 C55 116.3(5) . .
Pd2 P5 C50 C55 -114.0(5) . .
O4 P5 C50 C51 -173.2(4) . .
C56 P5 C50 C51 -65.6(5) . .
Pd2 P5 C50 C51 64.2(5) . .
C55 C50 C51 C52 -0.9(9) . .
P5 C50 C51 C52 -179.1(5) . .
C50 C51 C52 C53 0.7(11) . .
C51 C52 C53 C54 0.9(12) . .
C52 C53 C54 C55 -2.4(13) . .
C53 C54 C55 C50 2.2(12) . .
C51 C50 C55 C54 -0.6(10) . .
P5 C50 C55 C54 177.6(6) . .
O4 P5 C56 C57 -87.5(4) . .
C50 P5 C56 C57 163.7(4) . .
Pd2 P5 C56 C57 36.4(5) . .
O4 P5 C56 C61 89.4(5) . .
C50 P5 C56 C61 -19.3(5) . .
Pd2 P5 C56 C61 -146.6(4) . .
C61 C56 C57 C58 -2.3(8) . .
P5 C56 C57 C58 174.7(5) . .
C56 C57 C58 C59 1.9(10) . .
C57 C58 C59 C60 0.3(11) . .
C58 C59 C60 C61 -1.9(13) . .
C59 C60 C61 C56 1.4(12) . .
C57 C56 C61 C60 0.7(10) . .
P5 C56 C61 C60 -176.3(6) . .
O5 P6 C62 C67 10.3(4) . .
C68 P6 C62 C67 118.7(4) . .
Pd2 P6 C62 C67 -112.6(4) . .
O5 P6 C62 C63 -172.6(4) . .
C68 P6 C62 C63 -64.3(4) . .
Pd2 P6 C62 C63 64.4(4) . .
C67 C62 C63 C64 -0.5(8) . .
P6 C62 C63 C64 -177.5(4) . .
C62 C63 C64 C65 1.1(9) . .
C63 C64 C65 C66 -0.9(9) . .
C64 C65 C66 C67 0.1(9) . .
C63 C62 C67 C66 -0.4(7) . .
P6 C62 C67 C66 176.7(4) . .
C65 C66 C67 C62 0.6(8) . .
O5 P6 C68 C69 -114.7(4) . .
C62 P6 C68 C69 137.3(4) . .
Pd2 P6 C68 C69 12.0(5) . .
O5 P6 C68 C73 63.2(5) . .
C62 P6 C68 C73 -44.8(5) . .
Pd2 P6 C68 C73 -170.2(4) . .
C73 C68 C69 C70 -2.2(9) . .
P6 C68 C69 C70 175.7(5) . .
C68 C69 C70 C71 1.8(10) . .
C69 C70 C71 C72 0.6(11) . .
C70 C71 C72 C73 -2.4(11) . .
C71 C72 C73 C68 2.0(10) . .
C69 C68 C73 C72 0.4(9) . .
P6 C68 C73 C72 -177.5(5) . .
O6 P7 C74 C75 -138.1(4) . .
C80 P7 C74 C75 117.6(4) . .
Pd2 P7 C74 C75 -17.7(5) . .
O6 P7 C74 C79 42.1(4) . .
C80 P7 C74 C79 -62.2(4) . .
Pd2 P7 C74 C79 162.5(3) . .
C79 C74 C75 C76 1.0(8) . .
P7 C74 C75 C76 -178.8(5) . .
C74 C75 C76 C77 -1.6(10) . .
C75 C76 C77 C78 1.2(10) . .
C76 C77 C78 C79 -0.2(10) . .
C77 C78 C79 C74 -0.4(9) . .
C75 C74 C79 C78 -0.1(8) . .
P7 C74 C79 C78 179.8(4) . .
O6 P7 C80 C81 -153.8(4) . .
C74 P7 C80 C81 -48.7(5) . .
Pd2 P7 C80 C81 85.0(4) . .
O6 P7 C80 C85 30.7(5) . .
C74 P7 C80 C85 135.8(4) . .
Pd2 P7 C80 C85 -90.6(4) . .
C85 C80 C81 C82 -0.8(8) . .
P7 C80 C81 C82 -176.3(4) . .
C80 C81 C82 C83 0.1(8) . .
C81 C82 C83 C84 1.2(9) . .
C82 C83 C84 C85 -1.8(10) . .
C83 C84 C85 C80 1.1(9) . .
C81 C80 C85 C84 0.2(8) . .
P7 C80 C85 C84 175.8(5) . .
C98 P8 C86 C87 6.7(6) . .
C92 P8 C86 C87 109.2(5) . .
Pd2 P8 C86 C87 -126.4(5) . .
C98 P8 C86 C91 -173.3(5) . .
C92 P8 C86 C91 -70.9(5) . .
Pd2 P8 C86 C91 53.6(5) . .
C91 C86 C87 C88 -1.7(10) . .
P8 C86 C87 C88 178.2(6) . .
C86 C87 C88 C89 2.2(12) . .
C87 C88 C89 C90 -0.3(14) . .
C88 C89 C90 C91 -2.0(14) . .
C89 C90 C91 C86 2.5(13) . .
C87 C86 C91 C90 -0.6(11) . .
P8 C86 C91 C90 179.4(6) . .
C86 P8 C92 C93 162.7(5) . .
C98 P8 C92 C93 -92.7(5) . .
Pd2 P8 C92 C93 38.3(5) . .
C86 P8 C92 C97 -20.7(6) . .
C98 P8 C92 C97 83.9(6) . .
Pd2 P8 C92 C97 -145.1(5) . .
C97 C92 C93 C94 -1.1(10) . .
P8 C92 C93 C94 175.6(6) . .
C92 C93 C94 C95 0.4(12) . .
C93 C94 C95 C96 1.0(12) . .
C94 C95 C96 C97 -1.6(12) . .
C93 C92 C97 C96 0.5(10) . .
P8 C92 C97 C96 -176.1(6) . .
C95 C96 C97 C92 0.8(11) . .
C105 C100 C101 C103 4(30) . 2_766
C102 C100 C101 C103 4(30) 2_766 2_766
C99 C100 C101 C103 4(30) 2_766 2_766
C105 C100 C101 C102 0.0 . .
C103 C100 C101 C102 -4(30) 2_766 .
C102 C100 C101 C102 0.0(8) 2_766 .
C99 C100 C101 C102 0.0(8) 2_766 .
C105 C100 C101 C102 0.1(8) . 2_766
C103 C100 C101 C102 -4(30) 2_766 2_766
C99 C100 C101 C102 0.04(10) 2_766 2_766
C105 C100 C101 C104 5(31) . 2_766
C103 C100 C101 C104 1(9) 2_766 2_766
C102 C100 C101 C104 5(30) 2_766 2_766
C99 C100 C101 C104 5(30) 2_766 2_766
C100 C101 C102 C103 168(100) . 2_766
C102 C101 C102 C103 168(100) 2_766 2_766
C104 C101 C102 C103 -12(100) 2_766 2_766
C103 C101 C102 C102 -168(100) 2_766 2_766
C100 C101 C102 C102 0.0(8) . 2_766
C104 C101 C102 C102 -179.8(16) 2_766 2_766
C103 C101 C102 C104 12(100) 2_766 2_766
C100 C101 C102 C104 179.9(8) . 2_766
C102 C101 C102 C104 179.8(16) 2_766 2_766
C103 C101 C102 C103 -168(100) 2_766 .
C100 C101 C102 C103 -0.1 . .
C102 C101 C102 C103 -0.1(8) 2_766 .
C104 C101 C102 C103 -179.9(8) 2_766 .
C103 C101 C102 C101 -168(100) 2_766 2_766
C100 C101 C102 C101 0.0(9) . 2_766
C102 C101 C102 C101 0.0(2) 2_766 2_766
C104 C101 C102 C101 -179.8(17) 2_766 2_766
C103 C101 C102 C105 12(100) 2_766 2_766
C100 C101 C102 C105 179.9(9) . 2_766
C102 C101 C102 C105 179.9(16) 2_766 2_766
C104 C101 C102 C105 0.1(2) 2_766 2_766
C103 C101 C102 C100 7(90) 2_766 2_766
C100 C101 C102 C100 174(100) . 2_766
C102 C101 C102 C100 174(100) 2_766 2_766
C104 C101 C102 C100 -5(100) 2_766 2_766
C103 C101 C102 C99 12(100) 2_766 .
C100 C101 C102 C99 180.0 . .
C102 C101 C102 C99 179.9(8) 2_766 .
C104 C101 C102 C99 0.1(8) 2_766 .
C105 C99 C102 C103 -178(100) 2_766 2_766
C104 C99 C102 C103 0.0(2) 2_766 2_766
C100 C99 C102 C103 -179.9(16) 2_766 2_766
C105 C99 C102 C102 -2(17) 2_766 2_766
C104 C99 C102 C102 177(100) 2_766 2_766
C100 C99 C102 C102 -3(31) 2_766 2_766
C105 C99 C102 C104 -178(100) 2_766 2_766
C100 C99 C102 C104 -179.9(17) 2_766 2_766
C105 C99 C102 C101 -179(100) 2_766 .
C104 C99 C102 C101 -0.1(8) 2_766 .
C100 C99 C102 C101 -180.0(9) 2_766 .
C105 C99 C102 C103 1(34) 2_766 .
C104 C99 C102 C103 179.9(8) 2_766 .
C100 C99 C102 C103 0.1(9) 2_766 .
C105 C99 C102 C101 1(34) 2_766 2_766
C104 C99 C102 C101 179.8(16) 2_766 2_766
C100 C99 C102 C101 0.0(2) 2_766 2_766
C104 C99 C102 C105 178(100) 2_766 2_766
C100 C99 C102 C105 -1(33) 2_766 2_766
C105 C99 C102 C100 1(34) 2_766 2_766
C104 C99 C102 C100 179.9(17) 2_766 2_766
C103 C102 C103 C101 177(100) 2_766 2_766
C102 C102 C103 C101 177(100) 2_766 2_766
C104 C102 C103 C101 -1(9) 2_766 2_766
C101 C102 C103 C101 177(100) . 2_766
C105 C102 C103 C101 -3(27) 2_766 2_766
C100 C102 C103 C101 -3(27) 2_766 2_766
C99 C102 C103 C101 -3(28) . 2_766
C103 C102 C103 C102 0.00(14) 2_766 2_766
C104 C102 C103 C102 -178(100) 2_766 2_766
C101 C102 C103 C102 0.1(9) . 2_766
C101 C102 C103 C102 -177(100) 2_766 2_766
C105 C102 C103 C102 -179.9(17) 2_766 2_766
C100 C102 C103 C102 -179.9(17) 2_766 2_766
C99 C102 C103 C102 -179.9(9) . 2_766
C103 C102 C103 C104 -0.1(8) 2_766 .
C102 C102 C103 C104 -0.1(9) 2_766 .
C104 C102 C103 C104 -178(100) 2_766 .
C101 C102 C103 C104 0.0 . .
C101 C102 C103 C104 -177(100) 2_766 .
C105 C102 C103 C104 -180.0(9) 2_766 .
C100 C102 C103 C104 -179.9(9) 2_766 .
C99 C102 C103 C104 -180.0 . .
C103 C102 C103 C100 179.9(16) 2_766 2_766
C102 C102 C103 C100 179.9(17) 2_766 2_766
C104 C102 C103 C100 2(25) 2_766 2_766
C101 C102 C103 C100 180.0(9) . 2_766
C101 C102 C103 C100 3(27) 2_766 2_766
C105 C102 C103 C100 -0.02(13) 2_766 2_766
C99 C102 C103 C100 -0.1(9) . 2_766
C101 C103 C104 C102 -176(100) 2_766 2_766
C102 C103 C104 C102 0.1(8) . 2_766
C100 C103 C104 C102 -177(100) 2_766 2_766
C101 C103 C104 C105 -176(100) 2_766 .
C102 C103 C104 C105 -0.1(8) 2_766 .
C102 C103 C104 C105 0.0 . .
C100 C103 C104 C105 -177(100) 2_766 .
C102 C103 C104 C101 176(100) 2_766 2_766
C102 C103 C104 C101 176(100) . 2_766
C100 C103 C104 C101 -1(9) 2_766 2_766
C101 C103 C104 C99 -176(100) 2_766 2_766
C102 C103 C104 C99 -0.02(11) 2_766 2_766
C102 C103 C104 C99 0.1(8) . 2_766
C100 C103 C104 C99 -177(100) 2_766 2_766
C101 C100 C105 C99 -180(100) . 2_766
C103 C100 C105 C99 -179(100) 2_766 2_766
C102 C100 C105 C99 -179(100) 2_766 2_766
C101 C100 C105 C104 0.0 . .
C103 C100 C105 C104 0.1(7) 2_766 .
C102 C100 C105 C104 0.1(8) 2_766 .
C99 C100 C105 C104 180(100) 2_766 .
C101 C100 C105 C102 -0.1(8) . 2_766
C103 C100 C105 C102 0.02(13) 2_766 2_766
C99 C100 C105 C102 179(100) 2_766 2_766
C102 C104 C105 C99 180(100) 2_766 2_766
C103 C104 C105 C99 180(100) . 2_766
C101 C104 C105 C99 180(100) 2_766 2_766
C102 C104 C105 C100 -0.1(8) 2_766 .
C103 C104 C105 C100 0.0 . .
C101 C104 C105 C100 -0.1(9) 2_766 .
C99 C104 C105 C100 -180(100) 2_766 .
C103 C104 C105 C102 0.1(8) . 2_766
C101 C104 C105 C102 0.0(2) 2_766 2_766
C99 C104 C105 C102 -180(100) 2_766 2_766
C110 C107 C108 C111 0.0(3) 2_675 2_675
C112 C107 C108 C111 -5.0(17) . 2_675
C110 C107 C108 C109 5.0(19) 2_675 .
C111 C107 C108 C109 5.0(17) 2_675 .
C112 C107 C108 C109 0.0 . .
C110 C107 C108 C112 3.1(14) 2_675 2_675
C111 C107 C108 C112 3.1(12) 2_675 2_675
C112 C107 C108 C112 -1.9(7) . 2_675
C111 C108 C109 C112 -0.1(6) 2_675 2_675
C107 C108 C109 C112 -4.1(14) . 2_675
C111 C108 C109 C110 4.0(14) 2_675 .
C107 C108 C109 C110 -0.1 . .
C112 C108 C109 C110 4.1(14) 2_675 .
C107 C108 C109 C111 -4.0(14) . 2_675
C112 C108 C109 C111 0.1(6) 2_675 2_675
C111 C108 C109 C106 -176.0(14) 2_675 .
C107 C108 C109 C106 180.0 . .
C112 C108 C109 C106 -175.9(14) 2_675 .
C108 C109 C110 C112 -20(7) . 2_675
C111 C109 C110 C112 -18(6) 2_675 2_675
C106 C109 C110 C112 160(7) . 2_675
C112 C109 C110 C107 0(2) 2_675 2_675
C108 C109 C110 C107 -20(8) . 2_675
C111 C109 C110 C107 -17(8) 2_675 2_675
C106 C109 C110 C107 160(8) . 2_675
C112 C109 C110 C111 20(7) 2_675 .
C108 C109 C110 C111 0.0 . .
C111 C109 C110 C111 2.6(9) 2_675 .
C106 C109 C110 C111 -180.0 . .
C112 C109 C110 C111 18(6) 2_675 2_675
C108 C109 C110 C111 -2.6(9) . 2_675
C106 C109 C110 C111 177.4(9) . 2_675
C112 C110 C111 C108 -167(5) 2_675 2_675
C107 C110 C111 C108 0.0(3) 2_675 2_675
C109 C110 C111 C108 -175(2) . 2_675
C111 C110 C111 C108 -173(3) 2_675 2_675
C112 C110 C111 C107 -167(5) 2_675 2_675
C109 C110 C111 C107 -175(2) . 2_675
C111 C110 C111 C107 -173(3) 2_675 2_675
C112 C110 C111 C112 8(3) 2_675 .
C107 C110 C111 C112 175(2) 2_675 .
C109 C110 C111 C112 0.0 . .
C111 C110 C111 C112 2.2(7) 2_675 .
C112 C110 C111 C109 0.0(8) 2_675 2_675
C107 C110 C111 C109 167(5) 2_675 2_675
C109 C110 C111 C109 -8(3) . 2_675
C111 C110 C111 C109 -5(2) 2_675 2_675
C107 C110 C111 C112 167(5) 2_675 2_675
C109 C110 C111 C112 -8(3) . 2_675
C111 C110 C111 C112 -5(2) 2_675 2_675
C112 C110 C111 C110 5(2) 2_675 2_675
C107 C110 C111 C110 173(3) 2_675 2_675
C109 C110 C111 C110 -2.2(8) . 2_675
C111 C110 C111 C110 0.00(12) 2_675 2_675
C112 C110 C111 C111 5(2) 2_675 2_675
C107 C110 C111 C111 173(3) 2_675 2_675
C109 C110 C111 C111 -2.2(7) . 2_675
C111 C107 C112 C110 156(9) 2_675 2_675
C108 C107 C112 C110 160(8) . 2_675
C110 C107 C112 C109 0(2) 2_675 2_675
C111 C107 C112 C109 156(9) 2_675 2_675
C108 C107 C112 C109 160(8) . 2_675
C110 C107 C112 C111 -160(7) 2_675 .
C111 C107 C112 C111 -3.5(12) 2_675 .
C108 C107 C112 C111 0.0 . .
C110 C107 C112 C111 -156(9) 2_675 2_675
C108 C107 C112 C111 3.5(12) . 2_675
C110 C107 C112 C108 -156(9) 2_675 2_675
C111 C107 C112 C108 0.0(8) 2_675 2_675
C108 C107 C112 C108 3.5(15) . 2_675
C108 C111 C112 C110 164(6) 2_675 2_675
C107 C111 C112 C110 0(3) 2_675 2_675
C110 C111 C112 C110 -12(4) . 2_675
C109 C111 C112 C110 164(6) 2_675 2_675
C112 C111 C112 C110 -9(4) 2_675 2_675
C111 C111 C112 C110 -9(4) 2_675 2_675
C108 C111 C112 C109 0.1(6) 2_675 2_675
C107 C111 C112 C109 -164(6) 2_675 2_675
C110 C111 C112 C109 -176.0(16) . 2_675
C112 C111 C112 C109 -174(2) 2_675 2_675
C110 C111 C112 C109 -164(6) 2_675 2_675
C111 C111 C112 C109 -174(2) 2_675 2_675
C108 C111 C112 C107 176.0(17) 2_675 .
C107 C111 C112 C107 12(5) 2_675 .
C110 C111 C112 C107 0.0 . .
C109 C111 C112 C107 175.9(16) 2_675 .
C112 C111 C112 C107 2.4(8) 2_675 .
C110 C111 C112 C107 12(4) 2_675 .
C111 C111 C112 C107 2.4(8) 2_675 .
C108 C111 C112 C111 174(2) 2_675 2_675
C107 C111 C112 C111 9(4) 2_675 2_675
C110 C111 C112 C111 -2.4(8) . 2_675
C109 C111 C112 C111 174(2) 2_675 2_675
C112 C111 C112 C111 0.0(4) 2_675 2_675
C110 C111 C112 C111 9(4) 2_675 2_675
C107 C111 C112 C108 -164(6) 2_675 2_675
C110 C111 C112 C108 -176.0(17) . 2_675
C109 C111 C112 C108 -0.1(6) 2_675 2_675
C112 C111 C112 C108 -174(3) 2_675 2_675
C110 C111 C112 C108 -164(6) 2_675 2_675
C111 C111 C112 C108 -174(2) 2_675 2_675
